data_7235196
loop_
_publ_author_name
'G. A. Filonenko'
'R. R. Fayzullin'
'J. R. Khusnutdinova'

_publ_section_title
;
 Intramolecular non-covalent interactions as a strategy towards controlled
 photoluminescence in copper(i) complexes
;
_journal_name_full 'Journal of Materials Chemistry C'
_journal_page_first 1638
_journal_page_last 1645
_journal_paper_doi 10.1039/C6TC04989C
_journal_volume 5
_journal_year 2017
_chemical_absolute_configuration .
_chemical_formula_moiety 'C32 H12 B F24 1-, C44 H64 Cu2 I N8 1+'
_chemical_formula_sum 'C76 H76 B Cu2 F24 I N8'
_chemical_formula_weight 1822.23
_chemical_name_systematic
;
(mu-iodo)-bis((3,11-di-t-butyl-3,11,17,18-tetraazatricyclo[11.3.1.15,9]
octadeca-1(17),5(18),6,8,13,15-hexaene)-copper)
tetrakis(3,5-bis(trifluoromethyl)phenyl)borate
;
_space_group_crystal_system triclinic
_space_group_IT_number 2
_space_group_name_Hall '-P 1'
_space_group_name_H-M_alt 'P -1'
_symmetry_cell_setting triclinic
_symmetry_Int_Tables_number 2
_symmetry_space_group_name_H-M 'P -1'
_atom_sites_solution_hydrogens geom
_cell_angle_alpha 79.3917(14)
_cell_angle_beta 84.4139(13)
_cell_angle_gamma 87.6240(13)
_cell_formula_units_Z 2
_cell_length_a 12.58365(19)
_cell_length_b 17.6541(3)
_cell_length_c 18.0319(3)
_cell_measurement_reflns_used 35937
_cell_measurement_temperature 93(2)
_cell_measurement_theta_max 29.7260
_cell_measurement_theta_min 2.7470
_cell_volume 3917.54(11)
_computing_cell_refinement 'CrysAlisPro 1.171.39.7b (Rigaku OD, 2015)'
_computing_data_collection 'CrysAlisPro 1.171.39.7b (Rigaku OD, 2015)'
_computing_data_reduction 'CrysAlisPro 1.171.39.7b (Rigaku OD, 2015)'
_computing_molecular_graphics 'WinGX (Farrugia, 2012); ORTEP-3 (Farrugia, 2012); PLATON (Spek, 2009)'
_computing_publication_material 'enCIFer (Allen, 2004)'
_computing_structure_refinement 'SHELXL-2014/7 (Sheldrick, 2008)'
_computing_structure_solution 'SHELXT-2014/5 (Sheldrick, 2015)'
_diffrn_ambient_temperature 93(2)
_diffrn_measured_fraction_theta_full 0.998
_diffrn_measured_fraction_theta_max 0.997
_diffrn_measurement_device 'four-circle diffractometer'
_diffrn_measurement_device_type 'XtaLAB Pro: Kappa dual offset/far'
_diffrn_measurement_method '\w scans'
_diffrn_radiation_monochromator graphite
_diffrn_radiation_probe x-ray
_diffrn_radiation_type MoK\a
_diffrn_radiation_wavelength 0.71073
_diffrn_reflns_av_R_equivalents 0.0334
_diffrn_reflns_av_unetI/netI 0.0248
_diffrn_reflns_Laue_measured_fraction_full 0.998
_diffrn_reflns_Laue_measured_fraction_max 0.997
_diffrn_reflns_limit_h_max 15
_diffrn_reflns_limit_h_min -15
_diffrn_reflns_limit_k_max 22
_diffrn_reflns_limit_k_min -22
_diffrn_reflns_limit_l_max 22
_diffrn_reflns_limit_l_min -22
_diffrn_reflns_number 78129
_diffrn_reflns_point_group_measured_fraction_full 0.998
_diffrn_reflns_point_group_measured_fraction_max 0.997
_diffrn_reflns_theta_full 25.242
_diffrn_reflns_theta_max 26.398
_diffrn_reflns_theta_min 2.700
_diffrn_source 'microfocus sealed X-ray tube'
_diffrn_source_type 'enhance (Mo) X-ray source'
_exptl_absorpt_coefficient_mu 1.042
_exptl_absorpt_correction_T_max 1.000
_exptl_absorpt_correction_T_min 0.766
_exptl_absorpt_correction_type gaussian
_exptl_absorpt_process_details
;
CrysAlisPro 1.171.39.7b (Rigaku Oxford Diffraction, 2015).
Numerical absorption correction based on gaussian integration over
a multifaceted crystal model. Empirical absorption correction using
spherical harmonics, implemented in SCALE3 ABSPACK scaling algorithm.
;
_exptl_crystal_colour green
_exptl_crystal_density_diffrn 1.545
_exptl_crystal_description prism
_exptl_crystal_F_000 1840
_exptl_crystal_recrystallization_method 'slow evaporation, C6H6'
_exptl_crystal_size_max 0.098
_exptl_crystal_size_mid 0.088
_exptl_crystal_size_min 0.041
_refine_diff_density_max 0.624
_refine_diff_density_min -0.440
_refine_diff_density_rms 0.053
_refine_ls_extinction_coef .
_refine_ls_extinction_method none
_refine_ls_goodness_of_fit_ref 1.032
_refine_ls_hydrogen_treatment constr
_refine_ls_matrix_type full
_refine_ls_number_parameters 1497
_refine_ls_number_reflns 16040
_refine_ls_number_restraints 2795
_refine_ls_restrained_S_all 0.997
_refine_ls_R_factor_all 0.0282
_refine_ls_R_factor_gt 0.0238
_refine_ls_shift/su_max 0.002
_refine_ls_shift/su_mean 0.000
_refine_ls_structure_factor_coef Fsqd
_refine_ls_weighting_details 'w=1/[\s^2^(Fo^2^)+(0.0256P)^2^+2.4706P] where P=(Fo^2^+2Fc^2^)/3'
_refine_ls_weighting_scheme calc
_refine_ls_wR_factor_gt 0.0572
_refine_ls_wR_factor_ref 0.0589
_reflns_Friedel_coverage 0.000
_reflns_Friedel_fraction_full .
_reflns_Friedel_fraction_max .
_reflns_number_gt 14404
_reflns_number_total 16040
_reflns_threshold_expression 'I > 2\s(I)'
_cod_data_source_file 1000007.cif
_cod_data_source_block PCOD1000007
_cod_database_code 7235196
_shelx_space_group_comment
;
The symmetry employed for this shelxl refinement is uniquely defined
by the following loop, which should always be used as a source of
symmetry information in preference to the above space-group names.
They are only intended as comments.
;
_shelx_estimated_absorpt_t_min 0.905
_shelx_estimated_absorpt_t_max 0.959

loop_
_space_group_symop_operation_xyz
'x, y, z'
'-x, -y, -z'

loop_
_atom_site_label
_atom_site_type_symbol
_atom_site_fract_x
_atom_site_fract_y
_atom_site_fract_z
_atom_site_U_iso_or_equiv
_atom_site_adp_type
_atom_site_occupancy
_atom_site_site_symmetry_order
_atom_site_calc_flag
_atom_site_refinement_flags_posn
_atom_site_refinement_flags_adp
_atom_site_refinement_flags_occupancy
_atom_site_disorder_assembly
_atom_site_disorder_group
I1 I 0.88008(2) 0.35857(2) 0.58669(2) 0.01501(3) Uani 1 1 d D U . . .
Cu1 Cu 0.85934(2) 0.24130(2) 0.68704(2) 0.01450(5) Uani 1 1 d D U . . .
N1 N 0.82486(10) 0.22878(8) 0.80384(7) 0.0140(3) Uani 1 1 d D U . . .
C11 C 0.97353(13) 0.13431(9) 0.80175(9) 0.0168(3) Uani 1 1 d D U . . .
H111 H 1.0384 0.1602 0.8103 0.020 Uiso 1 1 calc R U . . .
H112 H 0.9810 0.0791 0.8244 0.020 Uiso 1 1 calc R U . . .
C12 C 0.87729(12) 0.16864(9) 0.84282(9) 0.0154(3) Uani 1 1 d D U . . .
C13 C 0.84639(14) 0.13905(11) 0.91811(10) 0.0226(4) Uani 1 1 d D U . . .
H13 H 0.8852 0.0971 0.9448 0.027 Uiso 1 1 calc R U . . .
C14 C 0.75809(14) 0.17134(11) 0.95412(10) 0.0261(4) Uani 1 1 d D U . . .
H14 H 0.7372 0.1532 1.0062 0.031 Uiso 1 1 calc R U . . .
C15 C 0.70099(14) 0.23045(11) 0.91288(10) 0.0223(4) Uani 1 1 d D U . . .
H15 H 0.6389 0.2523 0.9359 0.027 Uiso 1 1 calc R U . . .
C16 C 0.73546(12) 0.25753(9) 0.83736(9) 0.0156(3) Uani 1 1 d D U . . .
C17 C 0.67225(12) 0.31941(9) 0.78937(9) 0.0173(3) Uani 1 1 d D U . . .
H171 H 0.6539 0.3621 0.8174 0.021 Uiso 1 1 calc R U . . .
H172 H 0.7168 0.3404 0.7423 0.021 Uiso 1 1 calc R U . . .
N2 N 0.74394(11) 0.15258(8) 0.70490(8) 0.0169(3) Uani 1 1 d D U . . .
C21 C 0.90712(13) 0.07571(9) 0.70421(10) 0.0187(3) Uani 1 1 d D U . . .
H212 H 0.9368 0.0266 0.7311 0.022 Uiso 1 1 calc R U . . .
H211 H 0.9149 0.0744 0.6493 0.022 Uiso 1 1 calc R U . . .
C22 C 0.79005(13) 0.08346(9) 0.73069(9) 0.0176(3) Uani 1 1 d D U . . .
C23 C 0.73585(14) 0.02583(10) 0.78072(10) 0.0211(3) Uani 1 1 d D U . . .
H23 H 0.7697 -0.0227 0.7970 0.025 Uiso 1 1 calc R U . . .
C24 C 0.63043(14) 0.04061(10) 0.80661(11) 0.0243(4) Uani 1 1 d D U . . .
H24 H 0.5910 0.0021 0.8408 0.029 Uiso 1 1 calc R U . . .
C25 C 0.58375(13) 0.11197(10) 0.78202(11) 0.0236(4) Uani 1 1 d D U . . .
H25 H 0.5123 0.1233 0.7996 0.028 Uiso 1 1 calc R U . . .
C26 C 0.64303(13) 0.16703(10) 0.73110(10) 0.0184(3) Uani 1 1 d D U . . .
C27 C 0.59719(13) 0.24723(10) 0.70583(10) 0.0189(3) Uani 1 1 d D U . . .
H272 H 0.6489 0.2769 0.6677 0.023 Uiso 1 1 calc R U . . .
H271 H 0.5309 0.2434 0.6814 0.023 Uiso 1 1 calc R U . . .
N3 N 0.96812(10) 0.14112(8) 0.71873(7) 0.0145(3) Uani 1 1 d D U . . .
C31 C 1.07873(13) 0.14642(10) 0.67568(9) 0.0177(3) Uani 1 1 d D U . . .
C32 C 1.14803(14) 0.07391(10) 0.69891(10) 0.0236(4) Uani 1 1 d D U . . .
H322 H 1.1584 0.0677 0.7529 0.035 Uiso 1 1 calc R U . . .
H323 H 1.2176 0.0791 0.6690 0.035 Uiso 1 1 calc R U . . .
H321 H 1.1124 0.0287 0.6896 0.035 Uiso 1 1 calc R U . . .
C33 C 1.13369(13) 0.21757(10) 0.68992(10) 0.0222(4) Uani 1 1 d D U . . .
H332 H 1.0849 0.2624 0.6817 0.033 Uiso 1 1 calc R U . . .
H333 H 1.1983 0.2272 0.6549 0.033 Uiso 1 1 calc R U . . .
H331 H 1.1531 0.2086 0.7422 0.033 Uiso 1 1 calc R U . . .
C34 C 1.06692(13) 0.15707(10) 0.59032(9) 0.0208(3) Uani 1 1 d D U . . .
H341 H 1.0430 0.1089 0.5783 0.031 Uiso 1 1 calc R U . . .
H342 H 1.1360 0.1706 0.5619 0.031 Uiso 1 1 calc R U . . .
H343 H 1.0142 0.1984 0.5763 0.031 Uiso 1 1 calc R U . . .
N4 N 0.57296(10) 0.28893(8) 0.76961(8) 0.0178(3) Uani 1 1 d D U . . .
C41 C 0.48556(13) 0.34948(10) 0.75523(10) 0.0229(4) Uani 1 1 d D U . . .
C42 C 0.46742(16) 0.39230(14) 0.82222(12) 0.0394(5) Uani 1 1 d D U . . .
H421 H 0.4626 0.3549 0.8698 0.059 Uiso 1 1 calc R U . . .
H422 H 0.4008 0.4230 0.8184 0.059 Uiso 1 1 calc R U . . .
H423 H 0.5272 0.4264 0.8213 0.059 Uiso 1 1 calc R U . . .
C43 C 0.38142(14) 0.30892(12) 0.75092(12) 0.0335(5) Uani 1 1 d D U . . .
H432 H 0.3893 0.2820 0.7077 0.050 Uiso 1 1 calc R U . . .
H433 H 0.3228 0.3472 0.7446 0.050 Uiso 1 1 calc R U . . .
H431 H 0.3656 0.2716 0.7978 0.050 Uiso 1 1 calc R U . . .
C44 C 0.51214(15) 0.40827(11) 0.68244(11) 0.0279(4) Uani 1 1 d D U . . .
H443 H 0.5797 0.4327 0.6855 0.042 Uiso 1 1 calc R U . . .
H441 H 0.4549 0.4477 0.6765 0.042 Uiso 1 1 calc R U . . .
H442 H 0.5187 0.3819 0.6388 0.042 Uiso 1 1 calc R U . . .
Cu2 Cu 0.85950(2) 0.48154(2) 0.63796(2) 0.01787(5) Uani 1 1 d D U . . .
N51 N 0.7819(11) 0.5152(8) 0.7370(4) 0.0171(17) Uani 0.550(15) 1 d D U P A 1
C511 C 0.6932(11) 0.6059(8) 0.6439(5) 0.023(2) Uani 0.550(15) 1 d D U P A 1
H512 H 0.6753 0.6618 0.6344 0.028 Uiso 0.550(15) 1 calc R U P A 1
H511 H 0.6279 0.5781 0.6399 0.028 Uiso 0.550(15) 1 calc R U P A 1
C521 C 0.7261(17) 0.5829(9) 0.7235(6) 0.022(2) Uani 0.550(15) 1 d D U P A 1
C531 C 0.7071(7) 0.6297(5) 0.7768(4) 0.0304(15) Uani 0.550(15) 1 d D U P A 1
H531 H 0.6710 0.6781 0.7646 0.036 Uiso 0.550(15) 1 calc R U P A 1
C541 C 0.7409(7) 0.6056(4) 0.8486(3) 0.0356(14) Uani 0.550(15) 1 d D U P A 1
H541 H 0.7252 0.6362 0.8867 0.043 Uiso 0.550(15) 1 calc R U P A 1
C551 C 0.7976(7) 0.5371(5) 0.8640(5) 0.0285(15) Uani 0.550(15) 1 d D U P A 1
H551 H 0.8253 0.5208 0.9117 0.034 Uiso 0.550(15) 1 calc R U P A 1
C561 C 0.8130(16) 0.4924(10) 0.8078(6) 0.021(2) Uani 0.550(15) 1 d D U P A 1
C571 C 0.8836(8) 0.4205(6) 0.8219(8) 0.0184(19) Uani 0.550(15) 1 d D U P A 1
H571 H 0.8560 0.3864 0.8692 0.022 Uiso 0.550(15) 1 calc R U P A 1
H572 H 0.8827 0.3919 0.7796 0.022 Uiso 0.550(15) 1 calc R U P A 1
N61 N 0.9753(11) 0.5555(5) 0.6612(9) 0.0203(17) Uani 0.550(15) 1 d D U P A 1
C611 C 0.8655(10) 0.6440(6) 0.5754(7) 0.0219(18) Uani 0.550(15) 1 d D U P A 1
H612 H 0.8327 0.6958 0.5762 0.026 Uiso 0.550(15) 1 calc R U P A 1
H611 H 0.9053 0.6456 0.5251 0.026 Uiso 0.550(15) 1 calc R U P A 1
C621 C 0.9456(12) 0.6290(6) 0.6346(8) 0.0207(18) Uani 0.550(15) 1 d D U P A 1
C631 C 0.9849(6) 0.6901(5) 0.6616(5) 0.0295(15) Uani 0.550(15) 1 d D U P A 1
H631 H 0.9632 0.7416 0.6425 0.035 Uiso 0.550(15) 1 calc R U P A 1
C641 C 1.0560(6) 0.6749(4) 0.7169(4) 0.0334(14) Uani 0.550(15) 1 d D U P A 1
H641 H 1.0867 0.7159 0.7344 0.040 Uiso 0.550(15) 1 calc R U P A 1
C651 C 1.0814(7) 0.5989(5) 0.7462(5) 0.0286(15) Uani 0.550(15) 1 d D U P A 1
H651 H 1.1280 0.5872 0.7854 0.034 Uiso 0.550(15) 1 calc R U P A 1
C661 C 1.0386(10) 0.5399(5) 0.7182(7) 0.0182(16) Uani 0.550(15) 1 d D U P A 1
C671 C 1.0567(11) 0.4569(6) 0.7548(7) 0.0200(16) Uani 0.550(15) 1 d D U P A 1
H672 H 1.0330 0.4222 0.7226 0.024 Uiso 0.550(15) 1 calc R U P A 1
H671 H 1.1338 0.4466 0.7603 0.024 Uiso 0.550(15) 1 calc R U P A 1
N52 N 0.7805(13) 0.5088(9) 0.7368(6) 0.016(2) Uani 0.450(15) 1 d D U P A 2
C512 C 0.7007(13) 0.6082(10) 0.6405(6) 0.020(2) Uani 0.450(15) 1 d D U P A 2
H513 H 0.6305 0.5896 0.6320 0.024 Uiso 0.450(15) 1 calc R U P A 2
H514 H 0.6947 0.6651 0.6345 0.024 Uiso 0.450(15) 1 calc R U P A 2
C522 C 0.724(2) 0.5755(11) 0.7216(6) 0.019(2) Uani 0.450(15) 1 d D U P A 2
C532 C 0.6778(8) 0.6111(6) 0.7800(5) 0.0286(18) Uani 0.450(15) 1 d D U P A 2
H532 H 0.6306 0.6543 0.7700 0.034 Uiso 0.450(15) 1 calc R U P A 2
C542 C 0.7026(8) 0.5816(5) 0.8533(4) 0.0341(17) Uani 0.450(15) 1 d D U P A 2
H542 H 0.6726 0.6045 0.8946 0.041 Uiso 0.450(15) 1 calc R U P A 2
C552 C 0.7715(7) 0.5185(6) 0.8651(6) 0.0260(18) Uani 0.450(15) 1 d D U P A 2
H552 H 0.7888 0.4979 0.9151 0.031 Uiso 0.450(15) 1 calc R U P A 2
C562 C 0.816(2) 0.4847(11) 0.8053(7) 0.0158(19) Uani 0.450(15) 1 d D U P A 2
C572 C 0.8947(11) 0.4176(7) 0.8158(9) 0.017(2) Uani 0.450(15) 1 d D U P A 2
H573 H 0.8680 0.3783 0.8595 0.021 Uiso 0.450(15) 1 calc R U P A 2
H574 H 0.9015 0.3935 0.7701 0.021 Uiso 0.450(15) 1 calc R U P A 2
N62 N 0.9665(13) 0.5650(7) 0.6599(10) 0.0190(19) Uani 0.450(15) 1 d D U P A 2
C612 C 0.8688(13) 0.6465(9) 0.5663(9) 0.025(2) Uani 0.450(15) 1 d D U P A 2
H614 H 0.9168 0.6366 0.5221 0.029 Uiso 0.450(15) 1 calc R U P A 2
H613 H 0.8388 0.6997 0.5543 0.029 Uiso 0.450(15) 1 calc R U P A 2
C622 C 0.9305(15) 0.6380(7) 0.6353(10) 0.025(2) Uani 0.450(15) 1 d D U P A 2
C632 C 0.9520(9) 0.6997(6) 0.6680(6) 0.035(2) Uani 0.450(15) 1 d D U P A 2
H632 H 0.9240 0.7497 0.6498 0.042 Uiso 0.450(15) 1 calc R U P A 2
C642 C 1.0154(9) 0.6874(5) 0.7280(6) 0.0414(19) Uani 0.450(15) 1 d D U P A 2
H642 H 1.0333 0.7292 0.7505 0.050 Uiso 0.450(15) 1 calc R U P A 2
C652 C 1.0523(8) 0.6135(5) 0.7547(7) 0.032(2) Uani 0.450(15) 1 d D U P A 2
H652 H 1.0955 0.6035 0.7959 0.038 Uiso 0.450(15) 1 calc R U P A 2
C662 C 1.0249(13) 0.5541(6) 0.7200(9) 0.021(2) Uani 0.450(15) 1 d D U P A 2
C672 C 1.0572(14) 0.4720(7) 0.7509(9) 0.023(2) Uani 0.450(15) 1 d D U P A 2
H674 H 1.1350 0.4689 0.7559 0.027 Uiso 0.450(15) 1 calc R U P A 2
H673 H 1.0422 0.4386 0.7149 0.027 Uiso 0.450(15) 1 calc R U P A 2
N7 N 0.77888(11) 0.58892(8) 0.58280(8) 0.0186(3) Uani 1 1 d D U . . .
C71 C 0.72910(13) 0.58825(10) 0.50895(10) 0.0204(3) Uani 1 1 d D U . . .
C72 C 0.67343(16) 0.66624(10) 0.48011(11) 0.0283(4) Uani 1 1 d D U . . .
H722 H 0.6139 0.6756 0.5169 0.042 Uiso 1 1 calc R U . . .
H723 H 0.6462 0.6650 0.4313 0.042 Uiso 1 1 calc R U . . .
H721 H 0.7248 0.7077 0.4739 0.042 Uiso 1 1 calc R U . . .
C73 C 0.64766(13) 0.52407(10) 0.52158(10) 0.0214(4) Uani 1 1 d D U . . .
H732 H 0.6814 0.4752 0.5438 0.032 Uiso 1 1 calc R U . . .
H733 H 0.6223 0.5194 0.4730 0.032 Uiso 1 1 calc R U . . .
H731 H 0.5871 0.5366 0.5561 0.032 Uiso 1 1 calc R U . . .
C74 C 0.81604(14) 0.56999(11) 0.44850(10) 0.0254(4) Uani 1 1 d D U . . .
H741 H 0.8618 0.6146 0.4317 0.038 Uiso 1 1 calc R U . . .
H742 H 0.7825 0.5583 0.4052 0.038 Uiso 1 1 calc R U . . .
H743 H 0.8593 0.5254 0.4700 0.038 Uiso 1 1 calc R U . . .
N8 N 0.99706(11) 0.44227(8) 0.82859(8) 0.0204(3) Uani 1 1 d D U . . .
C81 C 1.05557(14) 0.38943(11) 0.88690(10) 0.0241(4) Uani 1 1 d D U . . .
C82 C 0.98618(16) 0.37568(13) 0.96265(11) 0.0338(5) Uani 1 1 d D U . . .
H821 H 0.9581 0.4252 0.9743 0.051 Uiso 1 1 calc R U . . .
H822 H 1.0294 0.3503 1.0029 0.051 Uiso 1 1 calc R U . . .
H823 H 0.9267 0.3428 0.9592 0.051 Uiso 1 1 calc R U . . .
C83 C 1.15516(15) 0.43074(13) 0.90038(12) 0.0347(5) Uani 1 1 d D U . . .
H833 H 1.2046 0.4379 0.8543 0.052 Uiso 1 1 calc R U . . .
H831 H 1.1905 0.3996 0.9422 0.052 Uiso 1 1 calc R U . . .
H832 H 1.1340 0.4811 0.9133 0.052 Uiso 1 1 calc R U . . .
C84 C 1.08646(16) 0.31179(12) 0.86300(12) 0.0334(4) Uani 1 1 d D U . . .
H843 H 1.0220 0.2867 0.8542 0.050 Uiso 1 1 calc R U . . .
H841 H 1.1226 0.2787 0.9032 0.050 Uiso 1 1 calc R U . . .
H842 H 1.1346 0.3204 0.8163 0.050 Uiso 1 1 calc R U . . .
B1 B 0.61904(14) 0.14985(10) 0.23710(11) 0.0167(4) Uani 1 1 d D U . . .
C011 C 0.52932(13) 0.09282(9) 0.28856(9) 0.0168(3) Uani 1 1 d D U . . .
C012 C 0.55506(13) 0.01787(10) 0.32376(9) 0.0187(3) Uani 1 1 d . U . . .
H012 H 0.6244 -0.0028 0.3124 0.022 Uiso 1 1 calc R U . . .
C013 C 0.48311(14) -0.02759(10) 0.37479(10) 0.0224(4) Uani 1 1 d . U . . .
C014 C 0.38046(15) -0.00004(11) 0.39201(11) 0.0270(4) Uani 1 1 d . U . . .
H014 H 0.3307 -0.0310 0.4263 0.032 Uiso 1 1 calc R U . . .
C015 C 0.35263(14) 0.07416(11) 0.35756(11) 0.0269(4) Uani 1 1 d . U . . .
C016 C 0.42579(14) 0.11965(10) 0.30808(10) 0.0215(4) Uani 1 1 d . U . . .
H016 H 0.4050 0.1707 0.2867 0.026 Uiso 1 1 calc R U . . .
C017 C 0.51889(16) -0.10575(11) 0.41372(11) 0.0299(4) Uani 1 1 d . U . . .
F111 F 0.43785(11) -0.15251(7) 0.44098(8) 0.0498(4) Uani 1 1 d . U . . .
F112 F 0.57777(15) -0.10156(9) 0.47045(9) 0.0663(5) Uani 1 1 d . U . . .
F113 F 0.58142(9) -0.14372(6) 0.36678(7) 0.0343(3) Uani 1 1 d . U . . .
C018 C 0.24217(18) 0.10693(12) 0.37374(15) 0.0432(6) Uani 1 1 d D U . . .
F121 F 0.2329(6) 0.1568(5) 0.4163(4) 0.064(2) Uani 0.525(9) 1 d D U P B 1
F122 F 0.1671(2) 0.05442(18) 0.3920(4) 0.0586(17) Uani 0.525(9) 1 d D U P B 1
F123 F 0.2037(4) 0.1489(4) 0.3058(2) 0.0667(16) Uani 0.525(9) 1 d D U P B 1
F124 F 0.2505(7) 0.1736(4) 0.3968(5) 0.068(2) Uani 0.475(9) 1 d D U P B 2
F125 F 0.2006(6) 0.0670(3) 0.4468(5) 0.100(3) Uani 0.475(9) 1 d D U P B 2
F126 F 0.1826(4) 0.1081(7) 0.3284(6) 0.105(4) Uani 0.475(9) 1 d D U P B 2
C021 C 0.70836(12) 0.10270(9) 0.18927(9) 0.0155(3) Uani 1 1 d D U . . .
C022 C 0.81463(13) 0.12643(10) 0.17267(9) 0.0180(3) Uani 1 1 d . U . . .
H022 H 0.8366 0.1688 0.1927 0.022 Uiso 1 1 calc R U . . .
C023 C 0.88878(13) 0.08976(10) 0.12771(9) 0.0194(3) Uani 1 1 d . U . . .
C024 C 0.86015(13) 0.02782(10) 0.09708(9) 0.0191(3) Uani 1 1 d . U . . .
H024 H 0.9110 0.0023 0.0671 0.023 Uiso 1 1 calc R U . . .
C025 C 0.75517(14) 0.00414(10) 0.11151(9) 0.0195(3) Uani 1 1 d . U . . .
C026 C 0.68124(13) 0.04098(9) 0.15660(9) 0.0172(3) Uani 1 1 d . U . . .
H026 H 0.6099 0.0235 0.1654 0.021 Uiso 1 1 calc R U . . .
C027 C 1.00056(14) 0.11854(12) 0.11173(11) 0.0273(4) Uani 1 1 d D U . . .
F211 F 1.0421(3) 0.1241(3) 0.1750(2) 0.0466(10) Uani 0.673(15) 1 d D U P C 1
F212 F 1.0098(9) 0.1835(5) 0.0652(6) 0.0637(17) Uani 0.673(15) 1 d D U P C 1
F213 F 1.0665(4) 0.0682(3) 0.0814(3) 0.0659(15) Uani 0.673(15) 1 d D U P C 1
F214 F 1.0736(7) 0.0671(5) 0.1021(8) 0.065(3) Uani 0.327(15) 1 d D U P C 2
F215 F 1.0322(9) 0.1580(14) 0.1625(9) 0.110(4) Uani 0.327(15) 1 d D U P C 2
F216 F 1.008(2) 0.1724(12) 0.0521(12) 0.083(6) Uani 0.327(15) 1 d D U P C 2
C028 C 0.72171(17) -0.06227(12) 0.07922(12) 0.0341(5) Uani 1 1 d D U . . .
F221 F 0.7843(5) -0.1189(3) 0.0834(4) 0.100(3) Uani 0.509(5) 1 d D U P D 1
F222 F 0.7247(3) -0.03902(19) -0.00071(16) 0.0571(11) Uani 0.509(5) 1 d D U P D 1
F223 F 0.6243(4) -0.0794(4) 0.0940(4) 0.105(3) Uani 0.509(5) 1 d D U P D 1
F224 F 0.6955(3) -0.12367(17) 0.14105(18) 0.0514(10) Uani 0.491(5) 1 d D U P D 2
F225 F 0.7971(4) -0.0957(3) 0.0444(4) 0.092(3) Uani 0.491(5) 1 d D U P D 2
F226 F 0.6354(4) -0.0534(2) 0.0500(3) 0.082(2) Uani 0.491(5) 1 d D U P D 2
C031 C 0.6763(14) 0.1837(7) 0.3025(8) 0.0151(16) Uani 0.575(2) 1 d D U P E 1
C032 C 0.7513(15) 0.1400(8) 0.3476(9) 0.0164(17) Uani 0.575(2) 1 d D U P E 1
H032 H 0.7764 0.0921 0.3350 0.020 Uiso 0.575(2) 1 calc R U P E 1
C033 C 0.7904(11) 0.1630(5) 0.4089(6) 0.0184(14) Uani 0.575(2) 1 d D U P E 1
C034 C 0.7556(4) 0.2323(3) 0.4307(3) 0.0199(10) Uani 0.575(2) 1 d D U P E 1
H034 H 0.7818 0.2481 0.4730 0.024 Uiso 0.575(2) 1 calc R U P E 1
C035 C 0.6820(3) 0.2773(2) 0.3893(2) 0.0182(8) Uani 0.575(2) 1 d D U P E 1
C036 C 0.6416(6) 0.2540(4) 0.3284(3) 0.0183(12) Uani 0.575(2) 1 d D U P E 1
H036 H 0.5888 0.2857 0.3027 0.022 Uiso 0.575(2) 1 calc R U P E 1
C037 C 0.8722(9) 0.1149(6) 0.4515(7) 0.030(2) Uani 0.575(2) 1 d D U P E 1
F311 F 0.8449(7) 0.1050(4) 0.5266(5) 0.0403(15) Uani 0.575(2) 1 d D U P E 1
F312 F 0.9691(7) 0.1483(6) 0.4401(5) 0.0397(16) Uani 0.575(2) 1 d D U P E 1
F313 F 0.8880(3) 0.0473(3) 0.4311(2) 0.0530(11) Uani 0.575(2) 1 d D U P E 1
C038 C 0.6481(3) 0.3535(2) 0.4108(2) 0.0243(7) Uani 0.575(2) 1 d D U P E 1
F321 F 0.61004(16) 0.34721(12) 0.48240(12) 0.0391(6) Uani 0.575(2) 1 d D U P E 1
F322 F 0.7291(8) 0.4030(7) 0.3981(7) 0.0413(17) Uani 0.575(2) 1 d D U P E 1
F323 F 0.5719(4) 0.3894(3) 0.3691(3) 0.0553(14) Uani 0.575(2) 1 d D U P E 1
C041 C 0.5723(14) 0.2172(8) 0.1722(10) 0.0178(17) Uani 0.575(2) 1 d D U P E 1
C042 C 0.6189(6) 0.2881(4) 0.1501(4) 0.0190(12) Uani 0.575(2) 1 d D U P E 1
H042 H 0.6767 0.3002 0.1757 0.023 Uiso 0.575(2) 1 calc R U P E 1
C043 C 0.5827(5) 0.3424(3) 0.0909(3) 0.0256(11) Uani 0.575(2) 1 d D U P E 1
C044 C 0.4993(7) 0.3270(4) 0.0511(5) 0.0238(14) Uani 0.575(2) 1 d D U P E 1
H044 H 0.4762 0.3636 0.0099 0.029 Uiso 0.575(2) 1 calc R U P E 1
C045 C 0.4513(6) 0.2565(5) 0.0739(5) 0.0194(14) Uani 0.575(2) 1 d D U P E 1
C046 C 0.4884(7) 0.2020(7) 0.1333(7) 0.0158(12) Uani 0.575(2) 1 d D U P E 1
H046 H 0.4550 0.1535 0.1472 0.019 Uiso 0.575(2) 1 calc R U P E 1
C047 C 0.6370(4) 0.4198(3) 0.0702(4) 0.0431(11) Uani 0.575(2) 1 d D U P E 1
F411 F 0.7391(7) 0.4102(5) 0.0501(6) 0.0496(15) Uani 0.575(2) 1 d D U P E 1
F412 F 0.5935(3) 0.4691(2) 0.0199(4) 0.0992(19) Uani 0.575(2) 1 d D U P E 1
F413 F 0.6399(3) 0.45375(18) 0.1319(3) 0.0936(13) Uani 0.575(2) 1 d D U P E 1
C048 C 0.3656(4) 0.2343(3) 0.0310(3) 0.0299(12) Uani 0.575(2) 1 d D U P E 1
F421 F 0.3062(3) 0.29500(16) 0.0022(2) 0.0658(10) Uani 0.575(2) 1 d D U P E 1
F422 F 0.3020(5) 0.1816(4) 0.0704(4) 0.071(2) Uani 0.575(2) 1 d D U P E 1
F423 F 0.4057(3) 0.20611(18) -0.03013(16) 0.0583(8) Uani 0.575(2) 1 d D U P E 1
C051 C 0.5624(19) 0.2094(11) 0.1703(14) 0.017(2) Uani 0.425(2) 1 d D U P E 2
C052 C 0.6153(8) 0.2769(6) 0.1300(5) 0.0174(16) Uani 0.425(2) 1 d D U P E 2
H052 H 0.6821 0.2885 0.1452 0.021 Uiso 0.425(2) 1 calc R U P E 2
C053 C 0.5744(7) 0.3265(4) 0.0699(4) 0.0153(12) Uani 0.425(2) 1 d D U P E 2
C054 C 0.4793(9) 0.3087(6) 0.0447(7) 0.0170(16) Uani 0.425(2) 1 d D U P E 2
H054 H 0.4494 0.3431 0.0048 0.020 Uiso 0.425(2) 1 calc R U P E 2
C055 C 0.4279(8) 0.2416(7) 0.0771(8) 0.0164(16) Uani 0.425(2) 1 d D U P E 2
C056 C 0.4670(11) 0.1933(10) 0.1392(10) 0.0158(12) Uani 0.425(2) 1 d D U P E 2
H056 H 0.4291 0.1482 0.1617 0.019 Uiso 0.425(2) 1 calc R U P E 2
C057 C 0.6316(4) 0.3988(3) 0.0355(3) 0.0245(11) Uani 0.425(2) 1 d D U P E 2
F511 F 0.7374(8) 0.3925(7) 0.0362(8) 0.056(3) Uani 0.425(2) 1 d D U P E 2
F512 F 0.5980(4) 0.4593(2) 0.0695(3) 0.0460(11) Uani 0.425(2) 1 d D U P E 2
F513 F 0.6182(3) 0.4216(2) -0.03650(19) 0.0571(11) Uani 0.425(2) 1 d D U P E 2
C058 C 0.3252(6) 0.2238(5) 0.0496(5) 0.0299(17) Uani 0.425(2) 1 d D U P E 2
F521 F 0.2482(3) 0.2742(2) 0.0606(3) 0.0592(12) Uani 0.425(2) 1 d D U P E 2
F522 F 0.2896(7) 0.1547(3) 0.0791(5) 0.0407(12) Uani 0.425(2) 1 d D U P E 2
F523 F 0.3371(4) 0.2278(2) -0.02734(19) 0.0554(11) Uani 0.425(2) 1 d D U P E 2
C061 C 0.671(2) 0.1934(10) 0.2965(12) 0.020(2) Uani 0.425(2) 1 d D U P E 2
C062 C 0.7407(19) 0.1474(11) 0.3410(12) 0.015(2) Uani 0.425(2) 1 d D U P E 2
H062 H 0.7575 0.0964 0.3328 0.018 Uiso 0.425(2) 1 calc R U P E 2
C063 C 0.7864(15) 0.1754(7) 0.3981(9) 0.024(2) Uani 0.425(2) 1 d D U P E 2
C064 C 0.7682(6) 0.2526(4) 0.4068(4) 0.0234(14) Uani 0.425(2) 1 d D U P E 2
H064 H 0.8010 0.2732 0.4438 0.028 Uiso 0.425(2) 1 calc R U P E 2
C065 C 0.7006(5) 0.2974(3) 0.3593(3) 0.0228(11) Uani 0.425(2) 1 d D U P E 2
C066 C 0.6529(8) 0.2671(5) 0.3043(4) 0.0164(15) Uani 0.425(2) 1 d D U P E 2
H066 H 0.6071 0.2991 0.2723 0.020 Uiso 0.425(2) 1 calc R U P E 2
C067 C 0.8544(12) 0.1217(8) 0.4496(9) 0.027(2) Uani 0.425(2) 1 d D U P E 2
F611 F 0.8363(11) 0.1285(5) 0.5221(6) 0.0395(19) Uani 0.425(2) 1 d D U P E 2
F612 F 0.9580(9) 0.1316(7) 0.4316(8) 0.044(2) Uani 0.425(2) 1 d D U P E 2
F613 F 0.8410(4) 0.0432(3) 0.4528(3) 0.0401(11) Uani 0.425(2) 1 d D U P E 2
C068 C 0.6786(5) 0.3810(3) 0.3653(4) 0.0374(12) Uani 0.425(2) 1 d D U P E 2
F621 F 0.5811(5) 0.3931(5) 0.3948(5) 0.065(2) Uani 0.425(2) 1 d D U P E 2
F622 F 0.6798(3) 0.42777(18) 0.2946(2) 0.0591(10) Uani 0.425(2) 1 d D U P E 2
F623 F 0.7470(12) 0.4094(9) 0.4037(10) 0.0374(19) Uani 0.425(2) 1 d D U P E 2

loop_
_atom_site_aniso_label
_atom_site_aniso_U_11
_atom_site_aniso_U_22
_atom_site_aniso_U_33
_atom_site_aniso_U_23
_atom_site_aniso_U_13
_atom_site_aniso_U_12
I1 0.01704(5) 0.01314(5) 0.01366(5) -0.00070(4) -0.00010(4) 0.00283(4)
Cu1 0.01424(9) 0.01530(10) 0.01257(10) 0.00044(7) -0.00073(7) 0.00131(7)
N1 0.0128(6) 0.0154(6) 0.0139(7) -0.0026(5) -0.0020(5) -0.0004(5)
C11 0.0170(8) 0.0202(8) 0.0114(8) 0.0004(6) -0.0015(6) 0.0043(6)
C12 0.0143(7) 0.0181(8) 0.0138(8) -0.0023(6) -0.0026(6) 0.0005(6)
C13 0.0230(9) 0.0273(9) 0.0152(8) 0.0008(7) -0.0023(7) 0.0067(7)
C14 0.0264(9) 0.0355(10) 0.0128(8) 0.0014(7) 0.0025(7) 0.0067(8)
C15 0.0180(8) 0.0299(9) 0.0180(8) -0.0042(7) 0.0020(6) 0.0044(7)
C16 0.0136(7) 0.0169(8) 0.0165(8) -0.0032(6) -0.0019(6) 0.0002(6)
C17 0.0146(7) 0.0176(8) 0.0186(8) -0.0013(6) -0.0005(6) 0.0021(6)
N2 0.0168(7) 0.0183(7) 0.0161(7) -0.0028(5) -0.0045(5) -0.0010(5)
C21 0.0208(8) 0.0156(8) 0.0193(8) -0.0037(6) 0.0000(6) 0.0023(6)
C22 0.0194(8) 0.0181(8) 0.0163(8) -0.0041(6) -0.0043(6) -0.0009(6)
C23 0.0229(8) 0.0164(8) 0.0238(9) -0.0012(7) -0.0059(7) -0.0014(7)
C24 0.0205(8) 0.0214(9) 0.0291(10) 0.0019(7) -0.0015(7) -0.0077(7)
C25 0.0149(8) 0.0240(9) 0.0305(10) -0.0001(7) -0.0025(7) -0.0038(7)
C26 0.0161(8) 0.0196(8) 0.0201(8) -0.0024(6) -0.0066(6) -0.0025(6)
C27 0.0144(8) 0.0203(8) 0.0207(8) 0.0005(7) -0.0038(6) -0.0004(6)
N3 0.0153(6) 0.0162(6) 0.0113(6) -0.0015(5) -0.0003(5) 0.0020(5)
C31 0.0151(8) 0.0210(8) 0.0149(8) -0.0002(6) 0.0008(6) 0.0047(6)
C32 0.0191(8) 0.0272(9) 0.0210(9) 0.0009(7) 0.0005(7) 0.0094(7)
C33 0.0182(8) 0.0270(9) 0.0199(9) -0.0016(7) 0.0013(7) -0.0007(7)
C34 0.0195(8) 0.0264(9) 0.0148(8) -0.0012(7) 0.0004(6) 0.0051(7)
N4 0.0123(6) 0.0199(7) 0.0190(7) 0.0018(5) -0.0021(5) 0.0020(5)
C41 0.0136(8) 0.0276(9) 0.0236(9) 0.0024(7) 0.0012(7) 0.0058(7)
C42 0.0253(10) 0.0565(14) 0.0351(12) -0.0115(10) 0.0005(8) 0.0207(10)
C43 0.0132(8) 0.0431(12) 0.0374(11) 0.0086(9) -0.0001(8) 0.0022(8)
C44 0.0222(9) 0.0241(9) 0.0323(10) 0.0069(8) -0.0026(8) 0.0056(7)
Cu2 0.01636(10) 0.01534(10) 0.02204(11) -0.00519(8) 0.00041(8) 0.00124(7)
N51 0.017(3) 0.013(3) 0.021(3) -0.004(2) 0.005(2) -0.008(2)
C511 0.021(4) 0.022(4) 0.026(3) -0.010(3) 0.010(3) 0.008(3)
C521 0.020(4) 0.016(4) 0.027(3) 0.002(2) 0.001(3) 0.006(3)
C531 0.035(4) 0.024(3) 0.032(2) -0.012(2) 0.003(2) 0.011(2)
C541 0.041(3) 0.036(3) 0.031(2) -0.017(2) 0.003(2) 0.010(2)
C551 0.027(3) 0.036(3) 0.023(2) -0.011(2) 0.004(2) 0.004(2)
C561 0.012(3) 0.020(4) 0.027(3) 0.003(3) 0.004(3) 0.003(3)
C571 0.008(3) 0.025(3) 0.024(3) -0.010(2) -0.001(2) -0.007(2)
N61 0.015(3) 0.018(3) 0.026(3) -0.002(2) 0.007(2) -0.001(2)
C611 0.028(3) 0.012(3) 0.021(3) 0.002(2) 0.008(2) -0.003(2)
C621 0.018(4) 0.020(3) 0.024(3) -0.006(2) 0.003(2) -0.005(2)
C631 0.030(4) 0.015(2) 0.041(3) -0.0021(18) 0.004(3) -0.010(2)
C641 0.029(3) 0.030(3) 0.044(3) -0.009(2) -0.006(2) -0.015(2)
C651 0.023(3) 0.030(3) 0.032(2) -0.002(2) -0.001(2) -0.012(2)
C661 0.009(3) 0.024(3) 0.022(2) -0.008(2) 0.0053(19) -0.004(3)
C671 0.014(3) 0.021(3) 0.024(3) -0.001(2) -0.0031(19) 0.000(2)
N52 0.007(4) 0.012(4) 0.028(3) -0.002(3) -0.001(3) 0.004(3)
C512 0.018(4) 0.015(4) 0.023(4) 0.007(3) -0.002(3) -0.001(3)
C522 0.020(4) 0.015(4) 0.023(3) -0.010(3) 0.010(3) -0.003(3)
C532 0.029(4) 0.023(4) 0.035(3) -0.011(3) -0.002(3) 0.009(3)
C542 0.036(4) 0.040(4) 0.030(3) -0.021(3) 0.002(3) 0.012(3)
C552 0.022(4) 0.032(4) 0.023(3) -0.007(3) 0.002(3) 0.005(3)
C562 0.014(4) 0.017(4) 0.017(3) -0.009(3) 0.007(3) -0.004(3)
C572 0.016(3) 0.012(3) 0.020(4) 0.002(3) 0.006(3) 0.007(3)
N62 0.008(3) 0.024(4) 0.025(3) -0.007(3) 0.003(2) -0.002(3)
C612 0.025(4) 0.021(4) 0.026(5) 0.003(3) -0.003(3) -0.013(3)
C622 0.017(4) 0.017(3) 0.035(4) 0.006(3) 0.006(3) -0.002(3)
C632 0.032(5) 0.023(3) 0.052(4) -0.006(3) -0.013(4) -0.006(3)
C642 0.039(4) 0.021(3) 0.067(4) -0.008(3) -0.017(4) -0.010(3)
C652 0.026(4) 0.027(3) 0.045(4) -0.007(3) -0.013(3) -0.008(3)
C662 0.009(4) 0.019(3) 0.032(4) 0.001(3) 0.006(3) 0.000(3)
C672 0.014(3) 0.028(4) 0.026(3) -0.007(3) 0.008(3) -0.002(3)
N7 0.0177(7) 0.0157(7) 0.0206(7) -0.0011(5) 0.0040(6) -0.0018(5)
C71 0.0207(8) 0.0171(8) 0.0208(9) 0.0016(6) 0.0019(7) -0.0008(6)
C72 0.0338(10) 0.0196(9) 0.0278(10) 0.0039(7) -0.0009(8) 0.0015(8)
C73 0.0193(8) 0.0188(8) 0.0240(9) 0.0004(7) -0.0001(7) 0.0003(7)
C74 0.0250(9) 0.0266(9) 0.0229(9) -0.0028(7) 0.0040(7) -0.0043(7)
N8 0.0138(7) 0.0251(8) 0.0226(8) -0.0059(6) -0.0004(6) -0.0009(6)
C81 0.0176(8) 0.0304(10) 0.0261(9) -0.0093(7) -0.0040(7) 0.0023(7)
C82 0.0272(10) 0.0476(12) 0.0256(10) -0.0040(9) -0.0043(8) 0.0041(9)
C83 0.0235(10) 0.0481(13) 0.0357(11) -0.0118(9) -0.0104(8) -0.0010(9)
C84 0.0291(10) 0.0346(11) 0.0392(12) -0.0125(9) -0.0100(9) 0.0093(8)
B1 0.0144(8) 0.0168(9) 0.0194(9) -0.0047(7) -0.0021(7) 0.0012(7)
C011 0.0168(8) 0.0197(8) 0.0161(8) -0.0083(6) -0.0028(6) -0.0011(6)
C012 0.0158(8) 0.0238(9) 0.0172(8) -0.0052(7) -0.0025(6) 0.0000(6)
C013 0.0275(9) 0.0233(9) 0.0169(8) -0.0049(7) -0.0020(7) -0.0027(7)
C014 0.0285(9) 0.0285(10) 0.0233(9) -0.0076(7) 0.0098(7) -0.0068(8)
C015 0.0218(9) 0.0263(9) 0.0337(10) -0.0142(8) 0.0088(7) -0.0015(7)
C016 0.0211(8) 0.0183(8) 0.0265(9) -0.0097(7) 0.0008(7) 0.0006(7)
C017 0.0352(10) 0.0292(10) 0.0236(10) 0.0014(8) -0.0050(8) -0.0039(8)
F111 0.0464(8) 0.0342(7) 0.0561(9) 0.0157(6) 0.0157(6) -0.0055(6)
F112 0.1133(14) 0.0447(8) 0.0469(9) -0.0014(7) -0.0540(9) 0.0044(8)
F113 0.0338(6) 0.0230(6) 0.0421(7) 0.0025(5) -0.0022(5) 0.0031(5)
C018 0.0326(12) 0.0280(11) 0.0652(16) -0.0132(10) 0.0245(11) -0.0019(9)
F121 0.041(3) 0.103(5) 0.063(3) -0.062(3) -0.011(3) 0.029(3)
F122 0.0209(14) 0.0362(16) 0.113(5) -0.0132(19) 0.0230(19) -0.0001(11)
F123 0.025(2) 0.106(4) 0.054(2) 0.014(2) 0.0061(14) 0.026(2)
F124 0.051(3) 0.037(2) 0.115(6) -0.036(3) 0.028(3) 0.0149(19)
F125 0.072(4) 0.065(3) 0.127(6) 0.023(3) 0.081(4) 0.023(3)
F126 0.022(2) 0.190(9) 0.144(6) -0.136(6) -0.025(4) 0.036(4)
C021 0.0152(7) 0.0165(8) 0.0139(8) -0.0002(6) -0.0032(6) 0.0012(6)
C022 0.0177(8) 0.0209(8) 0.0157(8) -0.0030(6) -0.0035(6) -0.0004(6)
C023 0.0162(8) 0.0254(9) 0.0140(8) 0.0023(6) -0.0016(6) 0.0020(6)
C024 0.0209(8) 0.0222(8) 0.0113(8) 0.0013(6) 0.0011(6) 0.0065(7)
C025 0.0254(9) 0.0187(8) 0.0142(8) -0.0025(6) -0.0029(6) 0.0016(7)
C026 0.0161(8) 0.0185(8) 0.0167(8) -0.0023(6) -0.0018(6) 0.0000(6)
C027 0.0186(9) 0.0363(10) 0.0261(10) -0.0047(8) 0.0011(7) -0.0006(8)
F211 0.0211(12) 0.081(2) 0.0365(14) 0.0010(16) -0.0117(11) -0.0156(13)
F212 0.032(3) 0.0433(18) 0.100(4) 0.038(2) -0.018(2) -0.0163(16)
F213 0.030(2) 0.074(3) 0.102(3) -0.055(3) 0.0319(19) -0.0117(18)
F214 0.011(3) 0.035(4) 0.121(6) 0.051(4) 0.008(3) 0.010(3)
F215 0.040(4) 0.222(12) 0.102(7) -0.126(7) 0.042(4) -0.069(6)
F216 0.037(5) 0.096(10) 0.092(7) 0.067(7) -0.024(5) -0.040(6)
C028 0.0348(11) 0.0320(11) 0.0395(12) -0.0206(9) 0.0038(9) -0.0018(9)
F221 0.137(5) 0.038(2) 0.153(6) -0.058(3) -0.104(5) 0.054(3)
F222 0.092(3) 0.0550(19) 0.0328(16) -0.0241(13) -0.0122(16) -0.0200(18)
F223 0.066(3) 0.121(5) 0.154(5) -0.121(4) 0.078(4) -0.071(3)
F224 0.075(2) 0.0297(15) 0.0520(19) -0.0135(13) 0.0032(17) -0.0232(15)
F225 0.067(3) 0.087(4) 0.138(5) -0.097(4) 0.072(4) -0.041(3)
F226 0.104(4) 0.046(2) 0.121(5) -0.045(3) -0.095(4) 0.028(3)
C031 0.014(3) 0.012(3) 0.022(3) -0.011(3) 0.001(2) 0.001(2)
C032 0.015(3) 0.019(3) 0.014(3) 0.002(2) -0.005(2) 0.001(2)
C033 0.023(3) 0.021(3) 0.013(3) -0.007(2) -0.002(2) -0.004(2)
C034 0.0210(19) 0.026(2) 0.014(2) -0.0065(17) 0.0008(18) -0.0064(16)
C035 0.0177(18) 0.0178(18) 0.021(2) -0.0103(15) 0.0051(15) -0.0044(13)
C036 0.0125(19) 0.021(3) 0.021(3) -0.005(2) 0.000(2) 0.0022(17)
C037 0.030(4) 0.041(3) 0.021(3) -0.006(2) -0.016(3) 0.004(2)
F311 0.032(2) 0.064(4) 0.0206(15) 0.009(2) -0.0038(13) -0.015(3)
F312 0.021(2) 0.070(4) 0.0228(17) 0.007(2) -0.0015(13) -0.0070(18)
F313 0.075(3) 0.0441(18) 0.049(2) -0.0167(17) -0.041(2) 0.018(2)
C038 0.0162(16) 0.0256(17) 0.036(2) -0.0178(16) -0.0023(14) 0.0005(14)
F321 0.0371(12) 0.0415(12) 0.0449(13) -0.0338(10) 0.0153(9) -0.0038(9)
F322 0.035(3) 0.032(2) 0.067(4) -0.035(2) -0.002(3) -0.004(2)
F323 0.052(2) 0.041(2) 0.089(3) -0.0463(18) -0.0348(19) 0.0311(15)
C041 0.010(3) 0.023(4) 0.021(3) -0.007(3) -0.001(2) 0.004(3)
C042 0.0172(19) 0.018(2) 0.021(3) -0.003(2) -0.001(2) 0.0007(16)
C043 0.019(2) 0.026(3) 0.030(3) -0.0044(18) 0.004(2) 0.0026(17)
C044 0.025(4) 0.019(3) 0.022(3) 0.005(2) 0.006(2) 0.003(2)
C045 0.019(3) 0.023(4) 0.018(2) -0.008(2) -0.005(2) 0.002(2)
C046 0.014(4) 0.016(3) 0.0185(19) -0.0060(14) -0.001(3) -0.001(2)
C047 0.035(2) 0.022(3) 0.062(3) 0.013(2) 0.006(2) -0.003(2)
F411 0.0335(19) 0.036(3) 0.076(3) -0.002(2) -0.0007(17) -0.0053(17)
F412 0.0517(18) 0.054(2) 0.163(4) 0.066(3) -0.026(3) -0.0090(15)
F413 0.124(3) 0.0443(17) 0.112(3) -0.0321(19) 0.042(3) -0.0407(18)
C048 0.037(3) 0.027(2) 0.028(3) -0.0091(18) -0.013(2) 0.007(2)
F421 0.078(2) 0.0534(16) 0.083(2) -0.0332(16) -0.0655(19) 0.0326(15)
F422 0.052(2) 0.106(6) 0.055(3) 0.014(4) -0.0345(18) -0.048(4)
F423 0.073(2) 0.0656(19) 0.0514(16) -0.0442(14) -0.0189(15) 0.0050(16)
C051 0.018(5) 0.010(3) 0.021(4) -0.002(3) 0.007(3) -0.001(3)
C052 0.011(2) 0.025(3) 0.019(4) -0.011(2) -0.002(3) -0.001(2)
C053 0.019(3) 0.013(3) 0.015(3) -0.0061(18) 0.003(2) -0.002(2)
C054 0.014(3) 0.019(4) 0.019(3) -0.007(3) 0.000(2) 0.001(2)
C055 0.019(4) 0.009(3) 0.022(3) -0.009(2) 0.001(3) -0.002(2)
C056 0.014(4) 0.016(3) 0.0185(19) -0.0060(14) -0.001(3) -0.001(2)
C057 0.020(2) 0.020(3) 0.032(3) -0.003(2) -0.002(2) -0.0006(18)
F511 0.020(2) 0.047(5) 0.085(6) 0.019(4) 0.015(3) -0.005(3)
F512 0.055(2) 0.0080(17) 0.070(3) -0.002(2) 0.013(2) -0.0061(16)
F513 0.080(3) 0.054(2) 0.0293(17) 0.0207(15) -0.0043(16) -0.0365(19)
C058 0.028(4) 0.028(3) 0.037(4) -0.007(3) -0.019(3) -0.009(3)
F521 0.0240(16) 0.050(2) 0.114(4) -0.031(2) -0.0350(19) 0.0093(14)
F522 0.043(3) 0.034(2) 0.046(3) 0.005(2) -0.023(2) -0.023(2)
F523 0.074(3) 0.067(3) 0.0290(17) 0.0027(16) -0.0324(19) -0.029(2)
C061 0.011(4) 0.021(4) 0.026(4) 0.002(3) -0.004(3) 0.002(3)
C062 0.017(5) 0.016(4) 0.014(5) -0.010(4) 0.000(3) 0.000(3)
C063 0.018(3) 0.031(4) 0.021(4) -0.001(3) -0.009(3) 0.006(3)
C064 0.024(3) 0.031(4) 0.019(4) -0.015(3) -0.003(3) -0.002(3)
C065 0.019(3) 0.023(3) 0.027(3) -0.009(2) -0.003(2) 0.004(2)
C066 0.017(3) 0.015(3) 0.018(4) -0.005(3) -0.006(3) 0.001(2)
C067 0.024(4) 0.037(4) 0.026(4) -0.014(3) -0.003(3) -0.005(3)
F611 0.046(3) 0.055(5) 0.017(3) -0.002(3) -0.0059(19) -0.003(3)
F612 0.016(3) 0.060(5) 0.046(5) 0.016(3) -0.004(2) 0.008(3)
F613 0.053(3) 0.0303(17) 0.039(3) -0.0029(17) -0.024(2) -0.001(2)
C068 0.033(3) 0.033(3) 0.052(3) -0.021(3) -0.012(3) 0.007(2)
F621 0.031(3) 0.040(3) 0.129(6) -0.045(4) 0.027(3) -0.005(2)
F622 0.084(3) 0.0324(17) 0.062(2) -0.0084(15) -0.0196(19) 0.0089(17)
F623 0.039(4) 0.030(4) 0.053(3) -0.024(3) -0.021(3) 0.003(3)

loop_
_atom_type_symbol
_atom_type_description
_atom_type_scat_dispersion_real
_atom_type_scat_dispersion_imag
_atom_type_scat_source
C C 0.0033 0.0016 'International Tables Vol C Tables 4.2.6.8 and 6.1.1.4'
H H 0.0000 0.0000 'International Tables Vol C Tables 4.2.6.8 and 6.1.1.4'
B B 0.0013 0.0007 'International Tables Vol C Tables 4.2.6.8 and 6.1.1.4'
Cu Cu 0.3201 1.2651 'International Tables Vol C Tables 4.2.6.8 and 6.1.1.4'
F F 0.0171 0.0103 'International Tables Vol C Tables 4.2.6.8 and 6.1.1.4'
I I -0.4742 1.8119 'International Tables Vol C Tables 4.2.6.8 and 6.1.1.4'
N N 0.0061 0.0033 'International Tables Vol C Tables 4.2.6.8 and 6.1.1.4'

loop_
_geom_angle_atom_site_label_1
_geom_angle_atom_site_label_2
_geom_angle_atom_site_label_3
_geom_angle
_geom_angle_site_symmetry_1
_geom_angle_site_symmetry_3
Cu1 I1 Cu2 113.152(8) . .
N1 Cu1 N2 80.12(5) . .
N1 Cu1 N3 82.94(5) . .
N2 Cu1 N3 81.79(5) . .
N1 Cu1 I1 131.21(4) . .
N2 Cu1 I1 130.18(4) . .
N3 Cu1 I1 131.56(3) . .
C12 N1 C16 119.07(13) . .
C12 N1 Cu1 113.27(10) . .
C16 N1 Cu1 123.88(10) . .
N3 C11 C12 114.56(12) . .
N3 C11 H111 108.6 . .
C12 C11 H111 108.6 . .
N3 C11 H112 108.6 . .
C12 C11 H112 108.6 . .
H111 C11 H112 107.6 . .
N1 C12 C13 121.78(15) . .
N1 C12 C11 117.75(13) . .
C13 C12 C11 120.47(14) . .
C12 C13 C14 119.25(15) . .
C12 C13 H13 120.4 . .
C14 C13 H13 120.4 . .
C15 C14 C13 118.88(16) . .
C15 C14 H14 120.6 . .
C13 C14 H14 120.6 . .
C14 C15 C16 119.29(15) . .
C14 C15 H15 120.4 . .
C16 C15 H15 120.4 . .
N1 C16 C15 121.51(14) . .
N1 C16 C17 117.64(14) . .
C15 C16 C17 120.84(14) . .
N4 C17 C16 111.55(13) . .
N4 C17 H171 109.3 . .
C16 C17 H171 109.3 . .
N4 C17 H172 109.3 . .
C16 C17 H172 109.3 . .
H171 C17 H172 108.0 . .
C26 N2 C22 118.77(14) . .
C26 N2 Cu1 120.00(11) . .
C22 N2 Cu1 110.24(10) . .
N3 C21 C22 111.04(13) . .
N3 C21 H212 109.4 . .
C22 C21 H212 109.4 . .
N3 C21 H211 109.4 . .
C22 C21 H211 109.4 . .
H212 C21 H211 108.0 . .
N2 C22 C23 122.53(15) . .
N2 C22 C21 114.79(14) . .
C23 C22 C21 122.59(15) . .
C22 C23 C24 118.42(16) . .
C22 C23 H23 120.8 . .
C24 C23 H23 120.8 . .
C25 C24 C23 119.30(16) . .
C25 C24 H24 120.4 . .
C23 C24 H24 120.4 . .
C24 C25 C26 119.08(16) . .
C24 C25 H25 120.5 . .
C26 C25 H25 120.5 . .
N2 C26 C25 121.84(15) . .
N2 C26 C27 117.23(14) . .
C25 C26 C27 120.87(15) . .
N4 C27 C26 112.22(13) . .
N4 C27 H272 109.2 . .
C26 C27 H272 109.2 . .
N4 C27 H271 109.2 . .
C26 C27 H271 109.2 . .
H272 C27 H271 107.9 . .
C11 N3 C21 109.27(12) . .
C11 N3 C31 111.87(12) . .
C21 N3 C31 112.28(12) . .
C11 N3 Cu1 104.99(9) . .
C21 N3 Cu1 102.59(9) . .
C31 N3 Cu1 115.17(9) . .
N3 C31 C33 109.09(13) . .
N3 C31 C32 112.09(13) . .
C33 C31 C32 109.95(14) . .
N3 C31 C34 109.06(13) . .
C33 C31 C34 107.77(14) . .
C32 C31 C34 108.79(14) . .
C31 C32 H322 109.5 . .
C31 C32 H323 109.5 . .
H322 C32 H323 109.5 . .
C31 C32 H321 109.5 . .
H322 C32 H321 109.5 . .
H323 C32 H321 109.5 . .
C31 C33 H332 109.5 . .
C31 C33 H333 109.5 . .
H332 C33 H333 109.5 . .
C31 C33 H331 109.5 . .
H332 C33 H331 109.5 . .
H333 C33 H331 109.5 . .
C31 C34 H341 109.5 . .
C31 C34 H342 109.5 . .
H341 C34 H342 109.5 . .
C31 C34 H343 109.5 . .
H341 C34 H343 109.5 . .
H342 C34 H343 109.5 . .
C27 N4 C17 110.00(12) . .
C27 N4 C41 112.50(13) . .
C17 N4 C41 113.37(13) . .
N4 C41 C42 109.69(14) . .
N4 C41 C44 112.17(13) . .
C42 C41 C44 108.86(17) . .
N4 C41 C43 108.40(15) . .
C42 C41 C43 107.13(16) . .
C44 C41 C43 110.46(15) . .
C41 C42 H421 109.5 . .
C41 C42 H422 109.5 . .
H421 C42 H422 109.5 . .
C41 C42 H423 109.5 . .
H421 C42 H423 109.5 . .
H422 C42 H423 109.5 . .
C41 C43 H432 109.5 . .
C41 C43 H433 109.5 . .
H432 C43 H433 109.5 . .
C41 C43 H431 109.5 . .
H432 C43 H431 109.5 . .
H433 C43 H431 109.5 . .
C41 C44 H443 109.5 . .
C41 C44 H441 109.5 . .
H443 C44 H441 109.5 . .
C41 C44 H442 109.5 . .
H443 C44 H442 109.5 . .
H441 C44 H442 109.5 . .
N61 Cu2 N51 80.1(5) . .
N52 Cu2 N62 80.3(6) . .
N52 Cu2 N7 83.8(3) . .
N61 Cu2 N7 85.6(3) . .
N51 Cu2 N7 81.8(3) . .
N62 Cu2 N7 80.7(3) . .
N52 Cu2 I1 132.4(5) . .
N61 Cu2 I1 130.9(4) . .
N51 Cu2 I1 135.3(4) . .
N62 Cu2 I1 135.5(5) . .
N7 Cu2 I1 125.08(4) . .
C521 N51 C561 117.0(8) . .
C521 N51 Cu2 113.9(6) . .
C561 N51 Cu2 124.7(7) . .
C521 C511 N7 113.7(9) . .
C521 C511 H512 108.8 . .
N7 C511 H512 108.8 . .
C521 C511 H511 108.8 . .
N7 C511 H511 108.8 . .
H512 C511 H511 107.7 . .
N51 C521 C531 122.5(8) . .
N51 C521 C511 115.0(8) . .
C531 C521 C511 122.4(8) . .
C521 C531 C541 119.4(6) . .
C521 C531 H531 120.3 . .
C541 C531 H531 120.3 . .
C551 C541 C531 119.3(6) . .
C551 C541 H541 120.3 . .
C531 C541 H541 120.3 . .
C541 C551 C561 118.1(7) . .
C541 C551 H551 121.0 . .
C561 C551 H551 121.0 . .
N51 C561 C551 123.5(8) . .
N51 C561 C571 117.6(8) . .
C551 C561 C571 118.2(8) . .
N8 C571 C561 110.0(11) . .
N8 C571 H571 109.7 . .
C561 C571 H571 109.7 . .
N8 C571 H572 109.7 . .
C561 C571 H572 109.7 . .
H571 C571 H572 108.2 . .
C661 N61 C621 120.0(8) . .
C661 N61 Cu2 125.8(7) . .
C621 N61 Cu2 108.6(6) . .
N7 C611 C621 117.4(9) . .
N7 C611 H612 108.0 . .
C621 C611 H612 108.0 . .
N7 C611 H611 108.0 . .
C621 C611 H611 108.0 . .
H612 C611 H611 107.2 . .
N61 C621 C631 121.2(7) . .
N61 C621 C611 118.6(7) . .
C631 C621 C611 120.2(8) . .
C641 C631 C621 119.2(6) . .
C641 C631 H631 120.4 . .
C621 C631 H631 120.4 . .
C651 C641 C631 118.8(6) . .
C651 C641 H641 120.6 . .
C631 C641 H641 120.6 . .
C641 C651 C661 119.7(7) . .
C641 C651 H651 120.1 . .
C661 C651 H651 120.1 . .
N61 C661 C651 120.9(7) . .
N61 C661 C671 118.7(8) . .
C651 C661 C671 120.3(8) . .
N8 C671 C661 109.2(10) . .
N8 C671 H672 109.8 . .
C661 C671 H672 109.8 . .
N8 C671 H671 109.8 . .
C661 C671 H671 109.8 . .
H672 C671 H671 108.3 . .
C562 N52 C522 120.9(10) . .
C562 N52 Cu2 122.8(9) . .
C522 N52 Cu2 110.5(8) . .
N7 C512 C522 115.2(10) . .
N7 C512 H513 108.5 . .
C522 C512 H513 108.5 . .
N7 C512 H514 108.5 . .
C522 C512 H514 108.5 . .
H513 C512 H514 107.5 . .
N52 C522 C532 120.6(9) . .
N52 C522 C512 120.0(9) . .
C532 C522 C512 119.1(10) . .
C542 C532 C522 118.2(8) . .
C542 C532 H532 120.9 . .
C522 C532 H532 120.9 . .
C552 C542 C532 118.8(7) . .
C552 C542 H542 120.6 . .
C532 C542 H542 120.6 . .
C542 C552 C562 121.1(9) . .
C542 C552 H552 119.4 . .
C562 C552 H552 119.4 . .
N52 C562 C552 118.3(10) . .
N52 C562 C572 118.9(9) . .
C552 C562 C572 122.5(10) . .
N8 C572 C562 110.9(14) . .
N8 C572 H573 109.5 . .
C562 C572 H573 109.5 . .
N8 C572 H574 109.5 . .
C562 C572 H574 109.5 . .
H573 C572 H574 108.0 . .
C662 N62 C622 116.8(10) . .
C662 N62 Cu2 124.0(9) . .
C622 N62 Cu2 111.2(8) . .
C622 C612 N7 108.6(11) . .
C622 C612 H614 110.0 . .
N7 C612 H614 110.0 . .
C622 C612 H613 110.0 . .
N7 C612 H613 110.0 . .
H614 C612 H613 108.3 . .
N62 C622 C632 123.2(10) . .
N62 C622 C612 114.0(10) . .
C632 C622 C612 122.7(10) . .
C622 C632 C642 118.8(8) . .
C622 C632 H632 120.6 . .
C642 C632 H632 120.6 . .
C652 C642 C632 119.1(8) . .
C652 C642 H642 120.4 . .
C632 C642 H642 120.4 . .
C642 C652 C662 118.6(8) . .
C642 C652 H652 120.7 . .
C662 C652 H652 120.7 . .
N62 C662 C652 123.3(9) . .
N62 C662 C672 116.5(10) . .
C652 C662 C672 120.1(10) . .
C662 C672 N8 111.7(12) . .
C662 C672 H674 109.3 . .
N8 C672 H674 109.3 . .
C662 C672 H673 109.3 . .
N8 C672 H673 109.3 . .
H674 C672 H673 107.9 . .
C512 N7 C612 110.9(9) . .
C611 N7 C511 109.2(7) . .
C512 N7 C71 111.4(6) . .
C611 N7 C71 114.0(5) . .
C612 N7 C71 108.2(5) . .
C511 N7 C71 110.2(5) . .
C512 N7 Cu2 104.7(5) . .
C611 N7 Cu2 100.5(4) . .
C612 N7 Cu2 102.8(6) . .
C511 N7 Cu2 103.5(4) . .
C71 N7 Cu2 118.41(10) . .
N7 C71 C73 109.44(13) . .
N7 C71 C74 109.53(14) . .
C73 C71 C74 107.21(15) . .
N7 C71 C72 111.52(14) . .
C73 C71 C72 109.37(14) . .
C74 C71 C72 109.67(14) . .
C71 C72 H722 109.5 . .
C71 C72 H723 109.5 . .
H722 C72 H723 109.5 . .
C71 C72 H721 109.5 . .
H722 C72 H721 109.5 . .
H723 C72 H721 109.5 . .
C71 C73 H732 109.5 . .
C71 C73 H733 109.5 . .
H732 C73 H733 109.5 . .
C71 C73 H731 109.5 . .
H732 C73 H731 109.5 . .
H733 C73 H731 109.5 . .
C71 C74 H741 109.5 . .
C71 C74 H742 109.5 . .
H741 C74 H742 109.5 . .
C71 C74 H743 109.5 . .
H741 C74 H743 109.5 . .
H742 C74 H743 109.5 . .
C572 N8 C81 116.0(5) . .
C671 N8 C81 113.0(5) . .
C671 N8 C571 110.7(7) . .
C81 N8 C571 115.6(5) . .
C572 N8 C672 107.8(9) . .
C81 N8 C672 118.4(6) . .
N8 C81 C82 109.64(14) . .
N8 C81 C84 112.26(15) . .
C82 C81 C84 109.53(17) . .
N8 C81 C83 108.11(15) . .
C82 C81 C83 106.26(16) . .
C84 C81 C83 110.84(15) . .
C81 C82 H821 109.5 . .
C81 C82 H822 109.5 . .
H821 C82 H822 109.5 . .
C81 C82 H823 109.5 . .
H821 C82 H823 109.5 . .
H822 C82 H823 109.5 . .
C81 C83 H833 109.5 . .
C81 C83 H831 109.5 . .
H833 C83 H831 109.5 . .
C81 C83 H832 109.5 . .
H833 C83 H832 109.5 . .
H831 C83 H832 109.5 . .
C81 C84 H843 109.5 . .
C81 C84 H841 109.5 . .
H843 C84 H841 109.5 . .
C81 C84 H842 109.5 . .
H843 C84 H842 109.5 . .
H841 C84 H842 109.5 . .
C061 B1 C011 105.4(10) . .
C041 B1 C011 115.3(6) . .
C061 B1 C021 112.8(9) . .
C041 B1 C021 104.0(9) . .
C011 B1 C021 112.35(13) . .
C061 B1 C051 113.3(10) . .
C011 B1 C051 109.9(8) . .
C021 B1 C051 103.2(12) . .
C041 B1 C031 113.9(8) . .
C011 B1 C031 101.9(7) . .
C021 B1 C031 109.6(6) . .
C012 C011 C016 115.61(15) . .
C012 C011 B1 122.10(14) . .
C016 C011 B1 121.77(15) . .
C013 C012 C011 122.55(16) . .
C013 C012 H012 118.7 . .
C011 C012 H012 118.7 . .
C014 C013 C012 120.59(16) . .
C014 C013 C017 120.02(16) . .
C012 C013 C017 119.34(16) . .
C013 C014 C015 118.04(16) . .
C013 C014 H014 121.0 . .
C015 C014 H014 121.0 . .
C016 C015 C014 120.90(16) . .
C016 C015 C018 118.72(17) . .
C014 C015 C018 120.38(17) . .
C015 C016 C011 122.28(16) . .
C015 C016 H016 118.9 . .
C011 C016 H016 118.9 . .
F112 C017 F111 108.21(17) . .
F112 C017 F113 105.16(17) . .
F111 C017 F113 105.24(16) . .
F112 C017 C013 112.11(17) . .
F111 C017 C013 113.14(16) . .
F113 C017 C013 112.43(15) . .
F121 C018 F122 112.2(4) . .
F126 C018 F124 114.7(6) . .
F121 C018 F123 101.8(4) . .
F122 C018 F123 98.9(3) . .
F126 C018 F125 112.0(5) . .
F124 C018 F125 94.2(5) . .
F126 C018 C015 117.3(3) . .
F121 C018 C015 117.0(4) . .
F122 C018 C015 114.2(2) . .
F124 C018 C015 108.8(4) . .
F123 C018 C015 110.4(3) . .
F125 C018 C015 107.3(3) . .
C026 C021 C022 115.77(15) . .
C026 C021 B1 122.06(14) . .
C022 C021 B1 121.91(14) . .
C023 C022 C021 122.07(16) . .
C023 C022 H022 119.0 . .
C021 C022 H022 119.0 . .
C024 C023 C022 120.94(15) . .
C024 C023 C027 119.81(16) . .
C022 C023 C027 119.25(16) . .
C023 C024 C025 118.12(15) . .
C023 C024 H024 120.9 . .
C025 C024 H024 120.9 . .
C024 C025 C026 120.73(16) . .
C024 C025 C028 119.45(16) . .
C026 C025 C028 119.81(16) . .
C025 C026 C021 122.35(15) . .
C025 C026 H026 118.8 . .
C021 C026 H026 118.8 . .
F214 C027 F216 107.7(12) . .
F212 C027 F211 109.2(6) . .
F212 C027 F213 106.1(6) . .
F211 C027 F213 103.9(3) . .
F214 C027 F215 107.3(8) . .
F216 C027 F215 99.1(13) . .
F214 C027 C023 115.5(5) . .
F212 C027 C023 114.4(5) . .
F216 C027 C023 110.5(11) . .
F211 C027 C023 111.2(2) . .
F213 C027 C023 111.5(3) . .
F215 C027 C023 115.3(4) . .
F221 C028 F223 114.2(4) . .
F226 C028 F225 116.4(4) . .
F221 C028 F222 100.3(3) . .
F223 C028 F222 99.7(4) . .
F226 C028 F224 100.3(3) . .
F225 C028 F224 98.9(3) . .
F221 C028 C025 116.2(3) . .
F226 C028 C025 115.8(2) . .
F223 C028 C025 115.5(2) . .
F225 C028 C025 114.7(3) . .
F222 C028 C025 108.03(19) . .
F224 C028 C025 107.57(19) . .
C032 C031 C036 113.0(8) . .
C032 C031 B1 122.8(8) . .
C036 C031 B1 123.3(8) . .
C033 C032 C031 124.0(10) . .
C033 C032 H032 118.0 . .
C031 C032 H032 118.0 . .
C032 C033 C034 120.6(8) . .
C032 C033 C037 120.4(8) . .
C034 C033 C037 118.9(7) . .
C035 C034 C033 118.2(6) . .
C035 C034 H034 120.9 . .
C033 C034 H034 120.9 . .
C034 C035 C036 121.3(5) . .
C034 C035 C038 118.1(4) . .
C036 C035 C038 120.5(4) . .
C035 C036 C031 122.8(6) . .
C035 C036 H036 118.6 . .
C031 C036 H036 118.6 . .
F313 C037 F311 109.5(9) . .
F313 C037 F312 105.8(9) . .
F311 C037 F312 105.8(9) . .
F313 C037 C033 112.4(8) . .
F311 C037 C033 110.9(9) . .
F312 C037 C033 112.2(10) . .
F321 C038 F323 106.8(4) . .
F321 C038 F322 108.1(6) . .
F323 C038 F322 104.8(6) . .
F321 C038 C035 112.9(3) . .
F323 C038 C035 112.1(3) . .
F322 C038 C035 111.7(6) . .
C042 C041 C046 117.4(7) . .
C042 C041 B1 122.2(8) . .
C046 C041 B1 120.2(9) . .
C041 C042 C043 121.2(6) . .
C041 C042 H042 119.4 . .
C043 C042 H042 119.4 . .
C044 C043 C042 121.5(6) . .
C044 C043 C047 120.0(5) . .
C042 C043 C047 118.5(5) . .
C045 C044 C043 117.3(6) . .
C045 C044 H044 121.4 . .
C043 C044 H044 121.4 . .
C044 C045 C046 120.8(6) . .
C044 C045 C048 120.2(6) . .
C046 C045 C048 118.7(6) . .
C041 C046 C045 121.6(8) . .
C041 C046 H046 119.2 . .
C045 C046 H046 119.2 . .
F412 C047 F411 110.6(6) . .
F412 C047 F413 106.8(7) . .
F411 C047 F413 101.7(6) . .
F412 C047 C043 114.9(5) . .
F411 C047 C043 110.5(6) . .
F413 C047 C043 111.5(4) . .
F422 C048 F421 108.6(5) . .
F422 C048 F423 106.0(5) . .
F421 C048 F423 103.5(4) . .
F422 C048 C045 114.1(5) . .
F421 C048 C045 112.0(5) . .
F423 C048 C045 111.9(6) . .
C052 C051 C056 114.0(9) . .
C052 C051 B1 121.1(11) . .
C056 C051 B1 124.2(11) . .
C053 C052 C051 123.6(8) . .
C053 C052 H052 118.2 . .
C051 C052 H052 118.2 . .
C052 C053 C054 119.0(8) . .
C052 C053 C057 119.4(7) . .
C054 C053 C057 121.6(7) . .
C055 C054 C053 120.7(9) . .
C055 C054 H054 119.7 . .
C053 C054 H054 119.7 . .
C054 C055 C056 120.1(9) . .
C054 C055 C058 119.9(9) . .
C056 C055 C058 119.8(8) . .
C055 C056 C051 122.4(10) . .
C055 C056 H056 118.8 . .
C051 C056 H056 118.8 . .
F513 C057 F511 103.4(7) . .
F513 C057 F512 105.5(4) . .
F511 C057 F512 107.6(6) . .
F513 C057 C053 113.1(5) . .
F511 C057 C053 114.1(7) . .
F512 C057 C053 112.5(5) . .
F521 C058 F522 107.8(7) . .
F521 C058 F523 104.3(6) . .
F522 C058 F523 106.5(8) . .
F521 C058 C055 113.1(8) . .
F522 C058 C055 114.2(8) . .
F523 C058 C055 110.2(8) . .
C066 C061 C062 120.0(10) . .
C066 C061 B1 126.1(11) . .
C062 C061 B1 113.9(11) . .
C061 C062 C063 120.4(12) . .
C061 C062 H062 119.8 . .
C063 C062 H062 119.8 . .
C062 C063 C064 120.1(10) . .
C062 C063 C067 118.9(11) . .
C064 C063 C067 120.9(11) . .
C065 C064 C063 117.3(8) . .
C065 C064 H064 121.3 . .
C063 C064 H064 121.3 . .
C064 C065 C066 121.3(6) . .
C064 C065 C068 120.0(5) . .
C066 C065 C068 118.8(6) . .
C061 C066 C065 120.7(8) . .
C061 C066 H066 119.6 . .
C065 C066 H066 119.6 . .
F612 C067 F611 106.0(13) . .
F612 C067 F613 104.4(11) . .
F611 C067 F613 102.3(11) . .
F612 C067 C063 113.1(14) . .
F611 C067 C063 113.5(12) . .
F613 C067 C063 116.2(11) . .
F621 C068 F623 108.8(10) . .
F621 C068 F622 102.0(6) . .
F623 C068 F622 107.2(9) . .
F621 C068 C065 112.4(6) . .
F623 C068 C065 113.9(9) . .
F622 C068 C065 111.7(5) . .

loop_
_geom_bond_atom_site_label_1
_geom_bond_atom_site_label_2
_geom_bond_distance
_geom_bond_site_symmetry_2
I1 Cu1 2.4904(2) .
I1 Cu2 2.5060(2) .
Cu1 N1 2.0812(13) .
Cu1 N2 2.1395(14) .
Cu1 N3 2.2153(13) .
N1 C12 1.347(2) .
N1 C16 1.350(2) .
C11 N3 1.488(2) .
C11 C12 1.521(2) .
C11 H111 0.9900 .
C11 H112 0.9900 .
C12 C13 1.386(2) .
C13 C14 1.387(2) .
C13 H13 0.9500 .
C14 C15 1.384(2) .
C14 H14 0.9500 .
C15 C16 1.391(2) .
C15 H15 0.9500 .
C16 C17 1.513(2) .
C17 N4 1.480(2) .
C17 H171 0.9900 .
C17 H172 0.9900 .
N2 C26 1.342(2) .
N2 C22 1.352(2) .
C21 N3 1.488(2) .
C21 C22 1.512(2) .
C21 H212 0.9900 .
C21 H211 0.9900 .
C22 C23 1.384(2) .
C23 C24 1.393(2) .
C23 H23 0.9500 .
C24 C25 1.383(2) .
C24 H24 0.9500 .
C25 C26 1.394(2) .
C25 H25 0.9500 .
C26 C27 1.513(2) .
C27 N4 1.477(2) .
C27 H272 0.9900 .
C27 H271 0.9900 .
N3 C31 1.524(2) .
C31 C33 1.532(2) .
C31 C32 1.535(2) .
C31 C34 1.537(2) .
C32 H322 0.9800 .
C32 H323 0.9800 .
C32 H321 0.9800 .
C33 H332 0.9800 .
C33 H333 0.9800 .
C33 H331 0.9800 .
C34 H341 0.9800 .
C34 H342 0.9800 .
C34 H343 0.9800 .
N4 C41 1.509(2) .
C41 C42 1.533(3) .
C41 C44 1.534(2) .
C41 C43 1.534(3) .
C42 H421 0.9800 .
C42 H422 0.9800 .
C42 H423 0.9800 .
C43 H432 0.9800 .
C43 H433 0.9800 .
C43 H431 0.9800 .
C44 H443 0.9800 .
C44 H441 0.9800 .
C44 H442 0.9800 .
Cu2 N52 2.080(9) .
Cu2 N61 2.116(8) .
Cu2 N51 2.122(7) .
Cu2 N62 2.150(9) .
Cu2 N7 2.2260(14) .
N51 C521 1.355(8) .
N51 C561 1.356(8) .
C511 C521 1.511(9) .
C511 N7 1.526(10) .
C511 H512 0.9900 .
C511 H511 0.9900 .
C521 C531 1.376(9) .
C531 C541 1.388(8) .
C531 H531 0.9500 .
C541 C551 1.376(7) .
C541 H541 0.9500 .
C551 C561 1.389(10) .
C551 H551 0.9500 .
C561 C571 1.515(9) .
C571 N8 1.515(10) .
C571 H571 0.9900 .
C571 H572 0.9900 .
N61 C661 1.344(8) .
N61 C621 1.349(8) .
C611 N7 1.471(11) .
C611 C621 1.518(9) .
C611 H612 0.9900 .
C611 H611 0.9900 .
C621 C631 1.389(8) .
C631 C641 1.386(8) .
C631 H631 0.9500 .
C641 C651 1.384(8) .
C641 H641 0.9500 .
C651 C661 1.387(8) .
C651 H651 0.9500 .
C661 C671 1.511(8) .
C671 N8 1.447(12) .
C671 H672 0.9900 .
C671 H671 0.9900 .
N52 C562 1.342(10) .
N52 C522 1.347(10) .
C512 N7 1.439(13) .
C512 C522 1.523(10) .
C512 H513 0.9900 .
C512 H514 0.9900 .
C522 C532 1.393(10) .
C532 C542 1.388(9) .
C532 H532 0.9500 .
C542 C552 1.381(9) .
C542 H542 0.9500 .
C552 C562 1.386(10) .
C552 H552 0.9500 .
C562 C572 1.511(10) .
C572 N8 1.430(14) .
C572 H573 0.9900 .
C572 H574 0.9900 .
N62 C662 1.347(10) .
N62 C622 1.358(10) .
C612 C622 1.512(11) .
C612 N7 1.524(14) .
C612 H614 0.9900 .
C612 H613 0.9900 .
C622 C632 1.378(10) .
C632 C642 1.386(10) .
C632 H632 0.9500 .
C642 C652 1.382(9) .
C642 H642 0.9500 .
C652 C662 1.386(10) .
C652 H652 0.9500 .
C662 C672 1.509(10) .
C672 N8 1.538(14) .
C672 H674 0.9900 .
C672 H673 0.9900 .
N7 C71 1.528(2) .
C71 C73 1.530(2) .
C71 C74 1.535(2) .
C71 C72 1.544(2) .
C72 H722 0.9800 .
C72 H723 0.9800 .
C72 H721 0.9800 .
C73 H732 0.9800 .
C73 H733 0.9800 .
C73 H731 0.9800 .
C74 H741 0.9800 .
C74 H742 0.9800 .
C74 H743 0.9800 .
N8 C81 1.500(2) .
C81 C82 1.533(3) .
C81 C84 1.535(3) .
C81 C83 1.537(3) .
C82 H821 0.9800 .
C82 H822 0.9800 .
C82 H823 0.9800 .
C83 H833 0.9800 .
C83 H831 0.9800 .
C83 H832 0.9800 .
C84 H843 0.9800 .
C84 H841 0.9800 .
C84 H842 0.9800 .
B1 C061 1.629(10) .
B1 C041 1.641(8) .
B1 C011 1.642(2) .
B1 C021 1.643(2) .
B1 C051 1.644(10) .
B1 C031 1.652(7) .
C011 C012 1.398(2) .
C011 C016 1.402(2) .
C012 C013 1.392(2) .
C012 H012 0.9500 .
C013 C014 1.388(3) .
C013 C017 1.501(3) .
C014 C015 1.389(3) .
C014 H014 0.9500 .
C015 C016 1.388(3) .
C015 C018 1.506(3) .
C016 H016 0.9500 .
C017 F112 1.335(2) .
C017 F111 1.336(2) .
C017 F113 1.349(2) .
C018 F126 1.159(6) .
C018 F121 1.265(6) .
C018 F122 1.327(4) .
C018 F124 1.330(7) .
C018 F123 1.427(5) .
C018 F125 1.436(6) .
C021 C026 1.399(2) .
C021 C022 1.406(2) .
C022 C023 1.394(2) .
C022 H022 0.9500 .
C023 C024 1.387(3) .
C023 C027 1.499(2) .
C024 C025 1.388(2) .
C024 H024 0.9500 .
C025 C026 1.395(2) .
C025 C028 1.494(3) .
C026 H026 0.9500 .
C027 F214 1.287(8) .
C027 F212 1.292(7) .
C027 F216 1.297(14) .
C027 F211 1.321(4) .
C027 F213 1.344(4) .
C027 F215 1.347(9) .
C028 F221 1.242(4) .
C028 F226 1.244(4) .
C028 F223 1.266(4) .
C028 F225 1.271(4) .
C028 F222 1.421(4) .
C028 F224 1.428(4) .
C031 C032 1.416(12) .
C031 C036 1.442(11) .
C032 C033 1.384(12) .
C032 H032 0.9500 .
C033 C034 1.394(9) .
C033 C037 1.488(10) .
C034 C035 1.379(7) .
C034 H034 0.9500 .
C035 C036 1.387(8) .
C035 C038 1.502(5) .
C036 H036 0.9500 .
C037 F313 1.314(11) .
C037 F311 1.344(13) .
C037 F312 1.358(12) .
C038 F321 1.319(5) .
C038 F323 1.341(6) .
C038 F322 1.345(10) .
C041 C042 1.380(13) .
C041 C046 1.383(11) .
C042 C043 1.395(9) .
C042 H042 0.9500 .
C043 C044 1.391(7) .
C043 C047 1.520(7) .
C044 C045 1.382(7) .
C044 H044 0.9500 .
C045 C046 1.404(10) .
C045 C048 1.492(7) .
C046 H046 0.9500 .
C047 F412 1.283(6) .
C047 F411 1.314(10) .
C047 F413 1.361(8) .
C048 F422 1.310(6) .
C048 F421 1.334(6) .
C048 F423 1.338(6) .
C051 C052 1.430(16) .
C051 C056 1.434(16) .
C052 C053 1.389(12) .
C052 H052 0.9500 .
C053 C054 1.389(9) .
C053 C057 1.493(8) .
C054 C055 1.378(9) .
C054 H054 0.9500 .
C055 C056 1.394(14) .
C055 C058 1.492(10) .
C056 H056 0.9500 .
C057 F513 1.312(6) .
C057 F511 1.332(12) .
C057 F512 1.358(7) .
C058 F521 1.314(8) .
C058 F522 1.316(8) .
C058 F523 1.371(9) .
C061 C066 1.343(16) .
C061 C062 1.379(16) .
C062 C063 1.401(16) .
C062 H062 0.9500 .
C063 C064 1.407(13) .
C063 C067 1.502(13) .
C064 C065 1.385(9) .
C064 H064 0.9500 .
C065 C066 1.402(11) .
C065 C068 1.512(7) .
C066 H066 0.9500 .
C067 F612 1.324(14) .
C067 F611 1.332(16) .
C067 F613 1.393(14) .
C068 F621 1.313(8) .
C068 F623 1.323(11) .
C068 F622 1.384(7) .

loop_
_geom_torsion_atom_site_label_1
_geom_torsion_atom_site_label_2
_geom_torsion_atom_site_label_3
_geom_torsion_atom_site_label_4
_geom_torsion
_geom_torsion_site_symmetry_1
_geom_torsion_site_symmetry_2
_geom_torsion_site_symmetry_3
_geom_torsion_site_symmetry_4
C16 N1 C12 C13 -4.7(2) . . . .
Cu1 N1 C12 C13 -163.69(14) . . . .
C16 N1 C12 C11 176.10(14) . . . .
Cu1 N1 C12 C11 17.13(18) . . . .
N3 C11 C12 N1 -29.8(2) . . . .
N3 C11 C12 C13 150.97(16) . . . .
N1 C12 C13 C14 1.0(3) . . . .
C11 C12 C13 C14 -179.82(17) . . . .
C12 C13 C14 C15 2.4(3) . . . .
C13 C14 C15 C16 -2.1(3) . . . .
C12 N1 C16 C15 5.0(2) . . . .
Cu1 N1 C16 C15 161.63(13) . . . .
C12 N1 C16 C17 -173.71(14) . . . .
Cu1 N1 C16 C17 -17.1(2) . . . .
C14 C15 C16 N1 -1.7(3) . . . .
C14 C15 C16 C17 177.04(17) . . . .
N1 C16 C17 N4 105.79(16) . . . .
C15 C16 C17 N4 -72.9(2) . . . .
C26 N2 C22 C23 2.7(2) . . . .
Cu1 N2 C22 C23 146.84(14) . . . .
C26 N2 C22 C21 -173.92(14) . . . .
Cu1 N2 C22 C21 -29.77(17) . . . .
N3 C21 C22 N2 51.28(19) . . . .
N3 C21 C22 C23 -125.33(17) . . . .
N2 C22 C23 C24 -1.5(3) . . . .
C21 C22 C23 C24 174.88(16) . . . .
C22 C23 C24 C25 -0.3(3) . . . .
C23 C24 C25 C26 0.8(3) . . . .
C22 N2 C26 C25 -2.1(2) . . . .
Cu1 N2 C26 C25 -142.75(14) . . . .
C22 N2 C26 C27 175.17(14) . . . .
Cu1 N2 C26 C27 34.56(19) . . . .
C24 C25 C26 N2 0.4(3) . . . .
C24 C25 C26 C27 -176.80(16) . . . .
N2 C26 C27 N4 -115.21(16) . . . .
C25 C26 C27 N4 62.1(2) . . . .
C12 C11 N3 C21 -84.87(16) . . . .
C12 C11 N3 C31 150.16(14) . . . .
C12 C11 N3 Cu1 24.57(15) . . . .
C22 C21 N3 C11 69.70(16) . . . .
C22 C21 N3 C31 -165.57(13) . . . .
C22 C21 N3 Cu1 -41.34(14) . . . .
C11 N3 C31 C33 -59.94(16) . . . .
C21 N3 C31 C33 176.77(13) . . . .
Cu1 N3 C31 C33 59.84(14) . . . .
C11 N3 C31 C32 62.06(18) . . . .
C21 N3 C31 C32 -61.22(17) . . . .
Cu1 N3 C31 C32 -178.16(11) . . . .
C11 N3 C31 C34 -177.41(13) . . . .
C21 N3 C31 C34 59.30(16) . . . .
Cu1 N3 C31 C34 -57.63(15) . . . .
C26 C27 N4 C17 78.81(16) . . . .
C26 C27 N4 C41 -153.77(13) . . . .
C16 C17 N4 C27 -79.83(16) . . . .
C16 C17 N4 C41 153.23(13) . . . .
C27 N4 C41 C42 -177.98(15) . . . .
C17 N4 C41 C42 -52.37(19) . . . .
C27 N4 C41 C44 -56.88(19) . . . .
C17 N4 C41 C44 68.74(19) . . . .
C27 N4 C41 C43 65.36(18) . . . .
C17 N4 C41 C43 -169.03(14) . . . .
C561 N51 C521 C531 4(3) . . . .
Cu2 N51 C521 C531 -153.3(16) . . . .
C561 N51 C521 C511 180.0(19) . . . .
Cu2 N51 C521 C511 23(2) . . . .
N7 C511 C521 N51 -40(2) . . . .
N7 C511 C521 C531 135.9(16) . . . .
N51 C521 C531 C541 -3(3) . . . .
C511 C521 C531 C541 -179.0(14) . . . .
C521 C531 C541 C551 3.1(14) . . . .
C531 C541 C551 C561 -3.8(14) . . . .
C521 N51 C561 C551 -5(3) . . . .
Cu2 N51 C561 C551 149.8(14) . . . .
C521 N51 C561 C571 -174.7(18) . . . .
Cu2 N51 C561 C571 -20(3) . . . .
C541 C551 C561 N51 5(3) . . . .
C541 C551 C561 C571 174.6(12) . . . .
N51 C561 C571 N8 106.2(19) . . . .
C551 C561 C571 N8 -64(2) . . . .
C661 N61 C621 C631 4(2) . . . .
Cu2 N61 C621 C631 159.2(12) . . . .
C661 N61 C621 C611 -174.2(15) . . . .
Cu2 N61 C621 C611 -19.2(19) . . . .
N7 C611 C621 N61 37(2) . . . .
N7 C611 C621 C631 -141.3(12) . . . .
N61 C621 C631 C641 0(2) . . . .
C611 C621 C631 C641 178.5(11) . . . .
C621 C631 C641 C651 -3.3(12) . . . .
C631 C641 C651 C661 2.3(11) . . . .
C621 N61 C661 C651 -5(2) . . . .
Cu2 N61 C661 C651 -155.7(11) . . . .
C621 N61 C661 C671 170.7(15) . . . .
Cu2 N61 C661 C671 20(2) . . . .
C641 C651 C661 N61 2.0(17) . . . .
C641 C651 C661 C671 -173.9(10) . . . .
N61 C661 C671 N8 -106.0(14) . . . .
C651 C661 C671 N8 70.0(15) . . . .
C562 N52 C522 C532 -16(4) . . . .
Cu2 N52 C522 C532 -170.3(18) . . . .
C562 N52 C522 C512 170(2) . . . .
Cu2 N52 C522 C512 16(3) . . . .
N7 C512 C522 N52 -29(3) . . . .
N7 C512 C522 C532 157.4(18) . . . .
N52 C522 C532 C542 8(3) . . . .
C512 C522 C532 C542 -178.2(16) . . . .
C522 C532 C542 C552 -0.1(17) . . . .
C532 C542 C552 C562 0.1(17) . . . .
C522 N52 C562 C552 16(4) . . . .
Cu2 N52 C562 C552 166.7(16) . . . .
C522 N52 C562 C572 -169(2) . . . .
Cu2 N52 C562 C572 -19(3) . . . .
C542 C552 C562 N52 -8(3) . . . .
C542 C552 C562 C572 177.6(16) . . . .
N52 C562 C572 N8 111(2) . . . .
C552 C562 C572 N8 -74(3) . . . .
C662 N62 C622 C632 1(3) . . . .
Cu2 N62 C622 C632 151.0(15) . . . .
C662 N62 C622 C612 178.1(18) . . . .
Cu2 N62 C622 C612 -32(2) . . . .
N7 C612 C622 N62 54(2) . . . .
N7 C612 C622 C632 -128.7(17) . . . .
N62 C622 C632 C642 1(3) . . . .
C612 C622 C632 C642 -175.6(15) . . . .
C622 C632 C642 C652 -2.0(16) . . . .
C632 C642 C652 C662 0.4(15) . . . .
C622 N62 C662 C652 -3(3) . . . .
Cu2 N62 C662 C652 -148.5(14) . . . .
C622 N62 C662 C672 175.3(18) . . . .
Cu2 N62 C662 C672 29(2) . . . .
C642 C652 C662 N62 2(2) . . . .
C642 C652 C662 C672 -175.8(12) . . . .
N62 C662 C672 N8 -109.5(18) . . . .
C652 C662 C672 N8 68.4(19) . . . .
C522 C512 N7 C612 -86.9(17) . . . .
C522 C512 N7 C71 152.4(14) . . . .
C522 C512 N7 Cu2 23.3(18) . . . .
C621 C611 N7 C511 78.5(12) . . . .
C621 C611 N7 C71 -157.7(9) . . . .
C621 C611 N7 Cu2 -29.9(12) . . . .
C622 C612 N7 C512 67.0(14) . . . .
C622 C612 N7 C71 -170.5(11) . . . .
C622 C612 N7 Cu2 -44.5(13) . . . .
C521 C511 N7 C611 -72.6(14) . . . .
C521 C511 N7 C71 161.4(11) . . . .
C521 C511 N7 Cu2 33.8(14) . . . .
C512 N7 C71 C73 -64.6(8) . . . .
C611 N7 C71 C73 174.8(6) . . . .
C612 N7 C71 C73 173.2(7) . . . .
C511 N7 C71 C73 -61.9(6) . . . .
Cu2 N7 C71 C73 56.89(15) . . . .
C512 N7 C71 C74 178.2(8) . . . .
C611 N7 C71 C74 57.5(6) . . . .
C612 N7 C71 C74 56.0(8) . . . .
C511 N7 C71 C74 -179.2(6) . . . .
Cu2 N7 C71 C74 -60.38(15) . . . .
C512 N7 C71 C72 56.6(8) . . . .
C611 N7 C71 C72 -64.1(6) . . . .
C612 N7 C71 C72 -65.6(8) . . . .
C511 N7 C71 C72 59.2(6) . . . .
Cu2 N7 C71 C72 178.04(11) . . . .
C562 C572 N8 C81 140.1(9) . . . .
C562 C572 N8 C672 -84.4(12) . . . .
C661 C671 N8 C81 -142.3(7) . . . .
C661 C671 N8 C571 86.2(9) . . . .
C561 C571 N8 C671 -88.0(10) . . . .
C561 C571 N8 C81 141.9(7) . . . .
C662 C672 N8 C572 82.3(12) . . . .
C662 C672 N8 C81 -143.4(8) . . . .
C572 N8 C81 C82 -56.8(7) . . . .
C671 N8 C81 C82 -178.8(6) . . . .
C571 N8 C81 C82 -49.9(6) . . . .
C672 N8 C81 C82 172.5(7) . . . .
C572 N8 C81 C84 65.2(7) . . . .
C671 N8 C81 C84 -56.9(6) . . . .
C571 N8 C81 C84 72.1(6) . . . .
C672 N8 C81 C84 -65.5(7) . . . .
C572 N8 C81 C83 -172.2(7) . . . .
C671 N8 C81 C83 65.7(6) . . . .
C571 N8 C81 C83 -165.3(5) . . . .
C672 N8 C81 C83 57.1(7) . . . .
C061 B1 C011 C012 -87.7(7) . . . .
C041 B1 C011 C012 154.5(9) . . . .
C021 B1 C011 C012 35.5(2) . . . .
C051 B1 C011 C012 149.9(12) . . . .
C031 B1 C011 C012 -81.7(5) . . . .
C061 B1 C011 C016 83.7(7) . . . .
C041 B1 C011 C016 -34.1(9) . . . .
C021 B1 C011 C016 -153.10(15) . . . .
C051 B1 C011 C016 -38.7(12) . . . .
C031 B1 C011 C016 89.7(5) . . . .
C016 C011 C012 C013 0.1(2) . . . .
B1 C011 C012 C013 171.98(16) . . . .
C011 C012 C013 C014 1.1(3) . . . .
C011 C012 C013 C017 -176.39(16) . . . .
C012 C013 C014 C015 -0.8(3) . . . .
C017 C013 C014 C015 176.70(17) . . . .
C013 C014 C015 C016 -0.7(3) . . . .
C013 C014 C015 C018 179.64(19) . . . .
C014 C015 C016 C011 2.0(3) . . . .
C018 C015 C016 C011 -178.38(19) . . . .
C012 C011 C016 C015 -1.6(3) . . . .
B1 C011 C016 C015 -173.53(16) . . . .
C014 C013 C017 F112 -99.9(2) . . . .
C012 C013 C017 F112 77.6(2) . . . .
C014 C013 C017 F111 22.9(3) . . . .
C012 C013 C017 F111 -159.66(17) . . . .
C014 C013 C017 F113 141.91(17) . . . .
C012 C013 C017 F113 -40.6(2) . . . .
C016 C015 C018 F126 78.3(8) . . . .
C014 C015 C018 F126 -102.1(8) . . . .
C016 C015 C018 F121 -74.2(5) . . . .
C014 C015 C018 F121 105.5(5) . . . .
C016 C015 C018 F122 152.0(4) . . . .
C014 C015 C018 F122 -28.4(5) . . . .
C016 C015 C018 F124 -54.0(5) . . . .
C014 C015 C018 F124 125.7(5) . . . .
C016 C015 C018 F123 41.6(4) . . . .
C014 C015 C018 F123 -138.8(3) . . . .
C016 C015 C018 F125 -154.8(5) . . . .
C014 C015 C018 F125 24.9(6) . . . .
C061 B1 C021 C026 156.8(9) . . . .
C041 B1 C021 C026 -87.6(5) . . . .
C011 B1 C021 C026 37.8(2) . . . .
C051 B1 C021 C026 -80.5(6) . . . .
C031 B1 C021 C026 150.3(6) . . . .
C061 B1 C021 C022 -29.3(9) . . . .
C041 B1 C021 C022 86.4(5) . . . .
C011 B1 C021 C022 -148.21(15) . . . .
C051 B1 C021 C022 93.4(6) . . . .
C031 B1 C021 C022 -35.7(6) . . . .
C026 C021 C022 C023 -1.2(2) . . . .
B1 C021 C022 C023 -175.50(15) . . . .
C021 C022 C023 C024 0.2(2) . . . .
C021 C022 C023 C027 179.46(15) . . . .
C022 C023 C024 C025 1.0(2) . . . .
C027 C023 C024 C025 -178.32(15) . . . .
C023 C024 C025 C026 -1.0(2) . . . .
C023 C024 C025 C028 179.87(16) . . . .
C024 C025 C026 C021 -0.1(2) . . . .
C028 C025 C026 C021 179.04(16) . . . .
C022 C021 C026 C025 1.2(2) . . . .
B1 C021 C026 C025 175.44(15) . . . .
C024 C023 C027 F214 -31.3(7) . . . .
C022 C023 C027 F214 149.5(7) . . . .
C024 C023 C027 F212 106.9(6) . . . .
C022 C023 C027 F212 -72.4(6) . . . .
C024 C023 C027 F216 91.3(14) . . . .
C022 C023 C027 F216 -88.0(14) . . . .
C024 C023 C027 F211 -128.8(3) . . . .
C022 C023 C027 F211 51.9(3) . . . .
C024 C023 C027 F213 -13.4(4) . . . .
C022 C023 C027 F213 167.3(3) . . . .
C024 C023 C027 F215 -157.4(13) . . . .
C022 C023 C027 F215 23.3(13) . . . .
C024 C025 C028 F221 43.4(5) . . . .
C026 C025 C028 F221 -135.8(4) . . . .
C024 C025 C028 F226 -135.2(4) . . . .
C026 C025 C028 F226 45.7(4) . . . .
C024 C025 C028 F223 -178.9(4) . . . .
C026 C025 C028 F223 2.0(5) . . . .
C024 C025 C028 F225 4.8(5) . . . .
C026 C025 C028 F225 -174.3(4) . . . .
C024 C025 C028 F222 -68.3(3) . . . .
C026 C025 C028 F222 112.6(3) . . . .
C024 C025 C028 F224 113.7(2) . . . .
C026 C025 C028 F224 -65.5(3) . . . .
C041 B1 C031 C032 -158.3(17) . . . .
C011 B1 C031 C032 76.9(18) . . . .
C021 B1 C031 C032 -42.3(19) . . . .
C041 B1 C031 C036 33.0(19) . . . .
C011 B1 C031 C036 -91.8(14) . . . .
C021 B1 C031 C036 149.0(12) . . . .
C036 C031 C032 C033 -2(3) . . . .
B1 C031 C032 C033 -171.6(16) . . . .
C031 C032 C033 C034 1(3) . . . .
C031 C032 C033 C037 -177.8(17) . . . .
C032 C033 C034 C035 -0.4(17) . . . .
C037 C033 C034 C035 178.1(9) . . . .
C033 C034 C035 C036 1.4(9) . . . .
C033 C034 C035 C038 -177.5(7) . . . .
C034 C035 C036 C031 -2.6(12) . . . .
C038 C035 C036 C031 176.2(10) . . . .
C032 C031 C036 C035 3(2) . . . .
B1 C031 C036 C035 172.5(9) . . . .
C032 C033 C037 F313 -9.2(18) . . . .
C034 C033 C037 F313 172.3(10) . . . .
C032 C033 C037 F311 -132.1(15) . . . .
C034 C033 C037 F311 49.3(14) . . . .
C032 C033 C037 F312 109.9(15) . . . .
C034 C033 C037 F312 -68.7(14) . . . .
C034 C035 C038 F321 -55.7(5) . . . .
C036 C035 C038 F321 125.5(4) . . . .
C034 C035 C038 F323 -176.3(5) . . . .
C036 C035 C038 F323 4.8(6) . . . .
C034 C035 C038 F322 66.5(7) . . . .
C036 C035 C038 F322 -112.4(7) . . . .
C011 B1 C041 C042 148.3(15) . . . .
C021 B1 C041 C042 -88.2(18) . . . .
C031 B1 C041 C042 31(2) . . . .
C011 B1 C041 C046 -37(2) . . . .
C021 B1 C041 C046 86.9(18) . . . .
C031 B1 C041 C046 -153.9(17) . . . .
C046 C041 C042 C043 0(2) . . . .
B1 C041 C042 C043 175.2(12) . . . .
C041 C042 C043 C044 -0.8(15) . . . .
C041 C042 C043 C047 179.3(13) . . . .
C042 C043 C044 C045 1.8(11) . . . .
C047 C043 C044 C045 -178.3(8) . . . .
C043 C044 C045 C046 -2.1(14) . . . .
C043 C044 C045 C048 -176.4(7) . . . .
C042 C041 C046 C045 0(3) . . . .
B1 C041 C046 C045 -175.6(13) . . . .
C044 C045 C046 C041 1(2) . . . .
C048 C045 C046 C041 175.8(15) . . . .
C044 C043 C047 F412 5.9(10) . . . .
C042 C043 C047 F412 -174.2(6) . . . .
C044 C043 C047 F411 -120.1(8) . . . .
C042 C043 C047 F411 59.8(9) . . . .
C044 C043 C047 F413 127.6(6) . . . .
C042 C043 C047 F413 -52.5(7) . . . .
C044 C045 C048 F422 -157.4(9) . . . .
C046 C045 C048 F422 28.2(12) . . . .
C044 C045 C048 F421 -33.5(11) . . . .
C046 C045 C048 F421 152.1(9) . . . .
C044 C045 C048 F423 82.2(10) . . . .
C046 C045 C048 F423 -92.2(10) . . . .
C061 B1 C051 C052 46(3) . . . .
C011 B1 C051 C052 164.1(19) . . . .
C021 B1 C051 C052 -76(2) . . . .
C061 B1 C051 C056 -144(2) . . . .
C011 B1 C051 C056 -26(3) . . . .
C021 B1 C051 C056 94(3) . . . .
C056 C051 C052 C053 5(3) . . . .
B1 C051 C052 C053 175.7(14) . . . .
C051 C052 C053 C054 -3(2) . . . .
C051 C052 C053 C057 175.2(17) . . . .
C052 C053 C054 C055 -2.1(15) . . . .
C057 C053 C054 C055 179.8(10) . . . .
C053 C054 C055 C056 5(2) . . . .
C053 C054 C055 C058 179.4(10) . . . .
C054 C055 C056 C051 -2(3) . . . .
C058 C055 C056 C051 -177(2) . . . .
C052 C051 C056 C055 -3(3) . . . .
B1 C051 C056 C055 -173(2) . . . .
C052 C053 C057 F513 150.8(6) . . . .
C054 C053 C057 F513 -31.1(10) . . . .
C052 C053 C057 F511 33.0(10) . . . .
C054 C053 C057 F511 -148.9(9) . . . .
C052 C053 C057 F512 -89.8(8) . . . .
C054 C053 C057 F512 88.3(9) . . . .
C054 C055 C058 F521 -63.0(14) . . . .
C056 C055 C058 F521 112.0(14) . . . .
C054 C055 C058 F522 173.2(11) . . . .
C056 C055 C058 F522 -11.8(18) . . . .
C054 C055 C058 F523 53.4(14) . . . .
C056 C055 C058 F523 -131.7(14) . . . .
C011 B1 C061 C066 -106(2) . . . .
C021 B1 C061 C066 131(2) . . . .
C051 B1 C061 C066 15(3) . . . .
C011 B1 C061 C062 75(2) . . . .
C021 B1 C061 C062 -48(2) . . . .
C051 B1 C061 C062 -165(2) . . . .
C066 C061 C062 C063 5(4) . . . .
B1 C061 C062 C063 -176(2) . . . .
C061 C062 C063 C064 -5(3) . . . .
C061 C062 C063 C067 175(2) . . . .
C062 C063 C064 C065 3(2) . . . .
C067 C063 C064 C065 -177.1(13) . . . .
C063 C064 C065 C066 -0.5(13) . . . .
C063 C064 C065 C068 -179.4(11) . . . .
C062 C061 C066 C065 -2(3) . . . .
B1 C061 C066 C065 178.1(15) . . . .
C064 C065 C066 C061 0.3(18) . . . .
C068 C065 C066 C061 179.3(16) . . . .
C062 C063 C067 F612 102(2) . . . .
C064 C063 C067 F612 -79(2) . . . .
C062 C063 C067 F611 -137.6(19) . . . .
C064 C063 C067 F611 42(2) . . . .
C062 C063 C067 F613 -19(2) . . . .
C064 C063 C067 F613 160.5(14) . . . .
C064 C065 C068 F621 -108.6(8) . . . .
C066 C065 C068 F621 72.4(9) . . . .
C064 C065 C068 F623 15.8(12) . . . .
C066 C065 C068 F623 -163.2(11) . . . .
C064 C065 C068 F622 137.4(6) . . . .
C066 C065 C068 F622 -41.5(8) . . . .
